data_4126438
loop_
_publ_author_name
'Ke, Xian-Sheng'
'Kim, Taeyeon'
'Lynch, Vincent M.'
'Kim, Dongho'
'Sessler, Jonathan L.'

_publ_section_title
;
 Flattened Calixarene-Like Cyclic BODIPY Array: A New Photosynthetic
 Antenna Model.
;
_journal_name_full 'Journal of the American Chemical Society'
_journal_paper_doi 10.1021/jacs.7b08611
_journal_year 2017
_chemical_formula_moiety '2 C84 H84 N9 B3 F6, C60, 1/2 H2 O'
_chemical_formula_sum 'C228 H168 B6 F12 N18 O0.5'
_chemical_formula_weight 3460.65
_space_group_crystal_system monoclinic
_space_group_IT_number 14
_space_group_name_Hall '-P 2yn'
_space_group_name_H-M_alt 'P 1 21/n 1'
_symmetry_space_group_name_Hall '-P 2yn'
_symmetry_space_group_name_H-M 'P 1 21/n 1'
_atom_sites_solution_hydrogens geom
_audit_creation_method SHELXL-2016/6
_cell_angle_alpha 90
_cell_angle_beta 98.616(5)
_cell_angle_gamma 90
_cell_formula_units_Z 2
_cell_length_a 18.5838(10)
_cell_length_b 21.7474(10)
_cell_length_c 23.3461(11)
_cell_measurement_reflns_used 2563
_cell_measurement_temperature 100(2)
_cell_measurement_theta_max 74.7
_cell_measurement_theta_min 3.14
_cell_volume 9328.8(8)
_computing_cell_refinement 'CrysAlisPro V 1.171.37.31, Agilent Technologies'
_computing_data_collection 'CrysAlisPro V 1.171.37.31, Agilent Technologies'
_computing_data_reduction 'CrysAlisPro V 1.171.37.31, Agilent Technologies'
_computing_molecular_graphics 'XP SHELXTL/PC, Siemens Analytical'
_computing_publication_material 'Shelxl-2016/6, Sheldrick, G. M.'
_computing_structure_refinement 'Shelxl-2016/6, Sheldrick, G. M.'
_computing_structure_solution
;

SUPERFLIP.  Palatinus, L. and Chapuis, G., J. Appl. Cryst. 40, 786-790.
;
_diffrn_ambient_temperature 100(2)
_diffrn_measured_fraction_theta_full 0.989
_diffrn_measured_fraction_theta_max 0.946
_diffrn_measurement_device_type 'Agilent SuperNova with Atlas S2 CCD'
_diffrn_measurement_method \w-scans
_diffrn_radiation_type CuK\a
_diffrn_radiation_wavelength 1.54184
_diffrn_reflns_av_R_equivalents 0.0880
_diffrn_reflns_av_unetI/netI 0.1485
_diffrn_reflns_Laue_measured_fraction_full 0.989
_diffrn_reflns_Laue_measured_fraction_max 0.946
_diffrn_reflns_limit_h_max 22
_diffrn_reflns_limit_h_min -22
_diffrn_reflns_limit_k_max 17
_diffrn_reflns_limit_k_min -25
_diffrn_reflns_limit_l_max 21
_diffrn_reflns_limit_l_min -29
_diffrn_reflns_number 33502
_diffrn_reflns_point_group_measured_fraction_full 0.989
_diffrn_reflns_point_group_measured_fraction_max 0.946
_diffrn_reflns_theta_full 67.684
_diffrn_reflns_theta_max 75.870
_diffrn_reflns_theta_min 2.792
_diffrn_source 'sealed microfocus tube'
_exptl_absorpt_coefficient_mu 0.645
_exptl_absorpt_correction_T_max 1.00
_exptl_absorpt_correction_T_min 0.54
_exptl_absorpt_correction_type multi-scan
_exptl_absorpt_process_details
;
CrysAlisPro 1.171.38.43f (Rigaku Oxford Diffraction, 2015)
Empirical absorption correction using spherical harmonics,
 implemented in SCALE3 ABSPACK scaling algorithm.
;
_exptl_crystal_colour red
_exptl_crystal_density_diffrn 1.232
_exptl_crystal_description plate
_exptl_crystal_F_000 3608
_exptl_crystal_size_max 0.160
_exptl_crystal_size_mid 0.110
_exptl_crystal_size_min 0.040
_refine_diff_density_max 1.278
_refine_diff_density_min -0.578
_refine_diff_density_rms 0.072
_refine_ls_extinction_method none
_refine_ls_goodness_of_fit_ref 1.023
_refine_ls_hydrogen_treatment constr
_refine_ls_matrix_type full
_refine_ls_number_parameters 1200
_refine_ls_number_reflns 18393
_refine_ls_number_restraints 776
_refine_ls_restrained_S_all 1.038
_refine_ls_R_factor_all 0.1701
_refine_ls_R_factor_gt 0.0957
_refine_ls_shift/su_max 0.000
_refine_ls_shift/su_mean 0.000
_refine_ls_structure_factor_coef Fsqd
_refine_ls_weighting_details 'w=1/[\s^2^(Fo^2^)+(0.1166P)^2^+0.5305P] where P=(Fo^2^+2Fc^2^)/3'
_refine_ls_weighting_scheme calc
_refine_ls_wR_factor_gt 0.2332
_refine_ls_wR_factor_ref 0.2926
_reflns_Friedel_coverage 0.000
_reflns_number_gt 9238
_reflns_number_total 18393
_reflns_threshold_expression 'I > 2\s(I)'
_cod_data_source_file ja7b08611_si_004.cif
_cod_data_source_block shelx
_cod_original_formula_sum 'C228 H168 B6   F12 N18 O0.50'
_cod_database_code 4126438
_shelx_shelxl_version_number 2016/6
_shelx_space_group_comment
;
The symmetry employed for this shelxl refinement is uniquely defined
by the following loop, which should always be used as a source of
symmetry information in preference to the above space-group names.
They are only intended as comments.
;
_shelx_estimated_absorpt_t_min 0.904
_shelx_estimated_absorpt_t_max 0.975

loop_
_space_group_symop_operation_xyz
'x, y, z'
'-x+1/2, y+1/2, -z+1/2'
'-x, -y, -z'
'x-1/2, -y-1/2, z-1/2'

loop_
_atom_site_label
_atom_site_type_symbol
_atom_site_fract_x
_atom_site_fract_y
_atom_site_fract_z
_atom_site_U_iso_or_equiv
_atom_site_adp_type
_atom_site_occupancy
_atom_site_site_symmetry_order
_atom_site_calc_flag
_atom_site_refinement_flags_posn
_atom_site_refinement_flags_adp
_atom_site_refinement_flags_occupancy
_atom_site_disorder_assembly
_atom_site_disorder_group
C1 C 0.1893(3) 0.6683(2) 0.5217(2) 0.0294(10) Uani 1 1 d . U . . .
C2 C 0.1537(3) 0.6231(2) 0.5498(2) 0.0346(11) Uani 1 1 d . U . . .
C3 C 0.1821(3) 0.6254(2) 0.6082(2) 0.0378(12) Uani 1 1 d . U . . .
C4 C 0.2371(3) 0.6717(2) 0.6141(2) 0.0339(11) Uani 1 1 d . U . . .
C5 C 0.2910(3) 0.6870(2) 0.6612(2) 0.0330(11) Uani 1 1 d . U . . .
C6 C 0.3476(3) 0.7268(2) 0.65539(19) 0.0301(10) Uani 1 1 d . U . . .
C7 C 0.4126(3) 0.7437(2) 0.6942(2) 0.0338(11) Uani 1 1 d . U . . .
C8 C 0.4552(3) 0.7784(2) 0.6626(2) 0.0326(11) Uani 1 1 d . U . . .
C9 C 0.4169(3) 0.7839(2) 0.6056(2) 0.0307(10) Uani 1 1 d . U . . .
C10 C 0.4425(3) 0.8160(2) 0.55657(18) 0.0274(10) Uani 1 1 d . U . . .
C11 C 0.4016(3) 0.8631(2) 0.5255(2) 0.0343(11) Uani 1 1 d . U . . .
H11 H 0.355586 0.875184 0.534717 0.041 Uiso 1 1 calc R U . . .
C12 C 0.4313(3) 0.8911(2) 0.4811(2) 0.0375(12) Uani 1 1 d . U . . .
H12 H 0.405547 0.923431 0.459540 0.045 Uiso 1 1 calc R U . . .
C13 C 0.4982(3) 0.8724(2) 0.4679(2) 0.0345(11) Uani 1 1 d . U . . .
H13 H 0.518569 0.890666 0.436996 0.041 Uiso 1 1 calc R U . . .
C14 C 0.5345(3) 0.8260(2) 0.50125(19) 0.0282(10) Uani 1 1 d . U . . .
C15 C 0.6087(3) 0.8054(2) 0.49407(19) 0.0303(10) Uani 1 1 d . U . . .
C16 C 0.6713(3) 0.8071(3) 0.5363(2) 0.0395(12) Uani 1 1 d . U . . .
C17 C 0.7276(3) 0.7823(3) 0.5136(2) 0.0433(13) Uani 1 1 d . U . . .
C18 C 0.7011(3) 0.7648(2) 0.4549(2) 0.0327(11) Uani 1 1 d . U . . .
C19 C 0.7326(3) 0.7334(2) 0.4129(2) 0.0333(11) Uani 1 1 d . U . . .
C20 C 0.6930(3) 0.7150(2) 0.3600(2) 0.0309(10) Uani 1 1 d . U . . .
C21 C 0.7098(3) 0.6773(2) 0.3142(2) 0.0355(11) Uani 1 1 d . U . . .
C22 C 0.6478(3) 0.6713(2) 0.2747(2) 0.0387(12) Uani 1 1 d . U . . .
C23 C 0.5921(3) 0.7039(2) 0.29602(19) 0.0289(10) Uani 1 1 d . U . . .
C24 C 0.5153(3) 0.7088(2) 0.26804(18) 0.0284(10) Uani 1 1 d . U . . .
C25 C 0.4819(3) 0.7651(2) 0.25424(19) 0.0342(11) Uani 1 1 d . U . . .
H25 H 0.507453 0.802488 0.263592 0.041 Uiso 1 1 calc R U . . .
C26 C 0.4101(3) 0.7655(2) 0.2263(2) 0.0335(11) Uani 1 1 d . U . . .
H26 H 0.386338 0.803167 0.214842 0.040 Uiso 1 1 calc R U . . .
C27 C 0.3740(3) 0.7097(2) 0.2157(2) 0.0347(11) Uani 1 1 d . U . . .
H27 H 0.324708 0.708780 0.197607 0.042 Uiso 1 1 calc R U . . .
C28 C 0.4108(3) 0.6558(2) 0.23163(19) 0.0320(11) Uani 1 1 d . U . . .
C29 C 0.3760(3) 0.5945(2) 0.2207(2) 0.0332(11) Uani 1 1 d . U . . .
C30 C 0.4027(4) 0.5459(3) 0.1899(2) 0.0449(14) Uani 1 1 d . U . . .
C31 C 0.3523(4) 0.4979(2) 0.1894(2) 0.0439(13) Uani 1 1 d . U . . .
C32 C 0.2965(3) 0.5187(2) 0.2191(2) 0.0369(12) Uani 1 1 d . U . . .
C33 C 0.2367(3) 0.4884(2) 0.2352(2) 0.0371(12) Uani 1 1 d . U . . .
C34 C 0.1891(3) 0.5156(2) 0.2702(2) 0.0362(12) Uani 1 1 d D U . . .
C35 C 0.1280(3) 0.4947(2) 0.2923(3) 0.0455(14) Uani 1 1 d . U . . .
C36 C 0.1092(3) 0.5394(2) 0.3302(3) 0.0402(12) Uani 1 1 d D U . . .
C37 C 0.1590(3) 0.5879(2) 0.3295(2) 0.0330(11) Uani 1 1 d . U . . .
C38 C 0.1617(3) 0.6444(2) 0.3655(2) 0.0312(10) Uani 1 1 d . U . . .
C39 C 0.1525(3) 0.7033(2) 0.3421(2) 0.0357(12) Uani 1 1 d . U . . .
H39 H 0.146028 0.709171 0.301282 0.043 Uiso 1 1 calc R U . . .
C40 C 0.1529(3) 0.7529(2) 0.3789(2) 0.0358(11) Uani 1 1 d . U . . .
H40 H 0.144757 0.793197 0.363617 0.043 Uiso 1 1 calc R U . . .
C41 C 0.1652(3) 0.7436(2) 0.4382(2) 0.0344(11) Uani 1 1 d . U . . .
H41 H 0.166615 0.777187 0.464256 0.041 Uiso 1 1 calc R U . . .
C42 C 0.1757(3) 0.6832(2) 0.4587(2) 0.0307(10) Uani 1 1 d . U . . .
C43 C 0.0941(3) 0.5804(2) 0.5233(2) 0.0385(12) Uani 1 1 d . U . . .
H43A H 0.070155 0.598343 0.486306 0.046 Uiso 1 1 calc R U . . .
H43B H 0.057052 0.577382 0.549575 0.046 Uiso 1 1 calc R U . . .
C44 C 0.1208(3) 0.5162(2) 0.5118(3) 0.0437(13) Uani 1 1 d . U . . .
H44A H 0.154088 0.518389 0.483060 0.066 Uiso 1 1 calc R U . . .
H44B H 0.079165 0.490083 0.497071 0.066 Uiso 1 1 calc R U . . .
H44C H 0.146372 0.498777 0.547929 0.066 Uiso 1 1 calc R U . . .
C45 C 0.1519(4) 0.5889(3) 0.6541(3) 0.0530(16) Uani 1 1 d . U . . .
H45A H 0.191485 0.580111 0.686413 0.064 Uiso 1 1 calc R U . . .
H45B H 0.133226 0.549049 0.637499 0.064 Uiso 1 1 calc R U . . .
C46 C 0.0906(4) 0.6229(4) 0.6777(3) 0.076(2) Uani 1 1 d . U . . .
H46A H 0.108642 0.662554 0.693706 0.114 Uiso 1 1 calc R U . . .
H46B H 0.073735 0.598167 0.708163 0.114 Uiso 1 1 calc R U . . .
H46C H 0.050146 0.629646 0.646238 0.114 Uiso 1 1 calc R U . . .
C47 C 0.2899(3) 0.6529(2) 0.7175(2) 0.0386(12) Uani 1 1 d . U . . .
C48 C 0.2468(3) 0.6736(3) 0.7572(2) 0.0450(14) Uani 1 1 d . U . . .
H48 H 0.221113 0.711315 0.750899 0.054 Uiso 1 1 calc R U . . .
C49 C 0.2412(4) 0.6386(3) 0.8065(3) 0.0591(18) Uani 1 1 d . U . . .
H49 H 0.210554 0.651736 0.833264 0.071 Uiso 1 1 calc R U . . .
C50 C 0.2800(5) 0.5855(3) 0.8161(3) 0.074(2) Uani 1 1 d . U . . .
H50 H 0.276455 0.562102 0.849944 0.089 Uiso 1 1 calc R U . . .
C51 C 0.3247(5) 0.5648(3) 0.7775(3) 0.077(2) Uani 1 1 d . U . . .
H51 H 0.352039 0.527966 0.784888 0.092 Uiso 1 1 calc R U . . .
C52 C 0.3286(4) 0.5989(3) 0.7284(2) 0.0496(15) Uani 1 1 d . U . . .
H52 H 0.358478 0.584955 0.701388 0.059 Uiso 1 1 calc R U . . .
C53 C 0.4325(3) 0.7286(3) 0.7573(2) 0.0404(13) Uani 1 1 d . U . . .
H53A H 0.388252 0.715324 0.772798 0.048 Uiso 1 1 calc R U . . .
H53B H 0.451189 0.766132 0.778482 0.048 Uiso 1 1 calc R U . . .
C54 C 0.4905(4) 0.6775(3) 0.7684(2) 0.0544(16) Uani 1 1 d . U . . .
H54A H 0.470645 0.639167 0.750468 0.082 Uiso 1 1 calc R U . . .
H54B H 0.503970 0.671413 0.810198 0.082 Uiso 1 1 calc R U . . .
H54C H 0.533596 0.689549 0.751523 0.082 Uiso 1 1 calc R U . . .
C55 C 0.5286(3) 0.8052(3) 0.6850(2) 0.0463(14) Uani 1 1 d . U . . .
H55A H 0.565021 0.787036 0.663125 0.056 Uiso 1 1 calc R U . . .
H55B H 0.542057 0.793279 0.726149 0.056 Uiso 1 1 calc R U . . .
C56 C 0.5323(4) 0.8755(3) 0.6805(3) 0.0580(17) Uani 1 1 d . U . . .
H56A H 0.516771 0.888074 0.640196 0.087 Uiso 1 1 calc R U . . .
H56B H 0.582391 0.889278 0.693081 0.087 Uiso 1 1 calc R U . . .
H56C H 0.500096 0.894184 0.705246 0.087 Uiso 1 1 calc R U . . .
C57 C 0.6737(3) 0.8354(3) 0.5954(2) 0.0494(15) Uani 1 1 d . U . . .
H57A H 0.626597 0.828006 0.609147 0.059 Uiso 1 1 calc R U . . .
H57B H 0.712110 0.814740 0.622691 0.059 Uiso 1 1 calc R U . . .
C58 C 0.6886(5) 0.9033(4) 0.5962(3) 0.086(3) Uani 1 1 d . U . . .
H58A H 0.733591 0.911210 0.580302 0.128 Uiso 1 1 calc R U . . .
H58B H 0.693727 0.918435 0.636122 0.128 Uiso 1 1 calc R U . . .
H58C H 0.648004 0.924585 0.572609 0.128 Uiso 1 1 calc R U . . .
C59 C 0.8032(3) 0.7709(3) 0.5479(3) 0.0603(18) Uani 1 1 d . U . . .
H59A H 0.816644 0.805175 0.575290 0.072 Uiso 1 1 calc R U . . .
H59B H 0.839642 0.768953 0.520981 0.072 Uiso 1 1 calc R U . . .
C60 C 0.8032(4) 0.7075(4) 0.5828(3) 0.084(3) Uani 1 1 d . U . . .
H60A H 0.767763 0.709940 0.609815 0.126 Uiso 1 1 calc R U . . .
H60B H 0.851819 0.700108 0.604396 0.126 Uiso 1 1 calc R U . . .
H60C H 0.790035 0.673725 0.555431 0.126 Uiso 1 1 calc R U . . .
C61 C 0.8119(3) 0.7198(2) 0.4244(2) 0.0341(11) Uani 1 1 d . U . . .
C62 C 0.8384(3) 0.6663(3) 0.4518(3) 0.0477(14) Uani 1 1 d . U . . .
H62 H 0.805646 0.636183 0.462210 0.057 Uiso 1 1 calc R U . . .
C63 C 0.9141(4) 0.6564(3) 0.4643(3) 0.0601(18) Uani 1 1 d . U . . .
H63 H 0.932531 0.619672 0.483075 0.072 Uiso 1 1 calc R U . . .
C64 C 0.9611(4) 0.7001(3) 0.4491(3) 0.0629(18) Uani 1 1 d . U . . .
H64 H 1.012120 0.693501 0.458036 0.075 Uiso 1 1 calc R U . . .
C65 C 0.9355(3) 0.7536(3) 0.4208(3) 0.0551(16) Uani 1 1 d . U . . .
H65 H 0.968320 0.783400 0.409971 0.066 Uiso 1 1 calc R U . . .
C66 C 0.8603(3) 0.7630(3) 0.4087(2) 0.0416(13) Uani 1 1 d . U . . .
H66 H 0.842049 0.799455 0.389360 0.050 Uiso 1 1 calc R U . . .
C67 C 0.7806(3) 0.6455(3) 0.3079(3) 0.0461(14) Uani 1 1 d . U . . .
H67A H 0.821540 0.666972 0.331719 0.055 Uiso 1 1 calc R U . . .
H67B H 0.788578 0.647237 0.266913 0.055 Uiso 1 1 calc R U . . .
C68 C 0.7783(4) 0.5773(3) 0.3276(4) 0.0639(19) Uani 1 1 d . U . . .
H68A H 0.782064 0.575572 0.369850 0.096 Uiso 1 1 calc R U . . .
H68B H 0.819005 0.554781 0.315277 0.096 Uiso 1 1 calc R U . . .
H68C H 0.732258 0.558577 0.309950 0.096 Uiso 1 1 calc R U . . .
C69 C 0.6403(4) 0.6402(3) 0.2163(3) 0.0528(16) Uani 1 1 d . U . . .
H69A H 0.591250 0.621729 0.207518 0.063 Uiso 1 1 calc R U . . .
H69B H 0.676464 0.606559 0.217927 0.063 Uiso 1 1 calc R U . . .
C70 C 0.6516(6) 0.6845(4) 0.1678(3) 0.100(3) Uani 1 1 d . U . . .
H70A H 0.617839 0.719177 0.167364 0.149 Uiso 1 1 calc R U . . .
H70B H 0.642512 0.663016 0.130495 0.149 Uiso 1 1 calc R U . . .
H70C H 0.701785 0.699852 0.174242 0.149 Uiso 1 1 calc R U . . .
C71 C 0.4623(6) 0.5494(6) 0.1555(5) 0.038(3) Uiso 0.54 1 d D . P A 1
H71A H 0.476545 0.592638 0.150285 0.045 Uiso 0.54 1 calc R U P A 1
H71B H 0.447889 0.530514 0.116875 0.045 Uiso 0.54 1 calc R U P A 1
C72 C 0.5299(8) 0.5106(7) 0.1931(6) 0.076(4) Uiso 0.54 1 d D . P A 1
H72A H 0.542290 0.529216 0.231599 0.114 Uiso 0.54 1 calc R U P A 1
H72B H 0.572434 0.511923 0.172932 0.114 Uiso 0.54 1 calc R U P A 1
H72C H 0.515021 0.467829 0.197229 0.114 Uiso 0.54 1 calc R U P A 1
C71A C 0.4800(8) 0.5433(7) 0.1713(6) 0.044(3) Uiso 0.46 1 d D . P A 2
H71C H 0.492337 0.500862 0.161006 0.052 Uiso 0.46 1 calc R U P A 2
H71D H 0.517528 0.558356 0.202758 0.052 Uiso 0.46 1 calc R U P A 2
C72A C 0.4738(12) 0.5890(9) 0.1142(8) 0.096(6) Uiso 0.46 1 d D . P A 2
H72D H 0.430016 0.578640 0.087056 0.144 Uiso 0.46 1 calc R U P A 2
H72E H 0.516858 0.583666 0.095055 0.144 Uiso 0.46 1 calc R U P A 2
H72F H 0.470895 0.631885 0.126624 0.144 Uiso 0.46 1 calc R U P A 2
C73 C 0.3580(4) 0.4382(3) 0.1564(3) 0.0634(19) Uani 1 1 d . U . . .
H73A H 0.334781 0.404657 0.175724 0.076 Uiso 1 1 calc R U . . .
H73B H 0.409990 0.427566 0.157399 0.076 Uiso 1 1 calc R U . . .
C74 C 0.3215(7) 0.4433(4) 0.0934(3) 0.115(4) Uani 1 1 d . U . . .
H74A H 0.269004 0.449232 0.092167 0.172 Uiso 1 1 calc R U . . .
H74B H 0.330118 0.405428 0.072614 0.172 Uiso 1 1 calc R U . . .
H74C H 0.341897 0.478332 0.074921 0.172 Uiso 1 1 calc R U . . .
C75 C 0.2230(3) 0.4223(2) 0.2173(2) 0.0373(12) Uani 1 1 d . U . . .
C76 C 0.2584(3) 0.3767(2) 0.2539(2) 0.0373(12) Uani 1 1 d . U . . .
H76 H 0.287549 0.387770 0.289322 0.045 Uiso 1 1 calc R U . . .
C77 C 0.2505(3) 0.3157(2) 0.2379(2) 0.0408(13) Uani 1 1 d . U . . .
H77 H 0.274644 0.284579 0.262024 0.049 Uiso 1 1 calc R U . . .
C78 C 0.2069(3) 0.3001(3) 0.1861(2) 0.0413(12) Uani 1 1 d . U . . .
H78 H 0.200958 0.258024 0.175453 0.050 Uiso 1 1 calc R U . . .
C79 C 0.1726(4) 0.3442(3) 0.1506(3) 0.0545(17) Uani 1 1 d . U . . .
H79 H 0.142440 0.332969 0.115653 0.065 Uiso 1 1 calc R U . . .
C80 C 0.1819(4) 0.4058(3) 0.1658(3) 0.0565(18) Uani 1 1 d . U . . .
H80 H 0.159762 0.436651 0.140236 0.068 Uiso 1 1 calc R U . . .
C83 C 0.0447(3) 0.5390(3) 0.3633(3) 0.0481(14) Uani 1 1 d . U . . .
H83A H 0.026390 0.496368 0.364804 0.058 Uiso 1 1 calc R U . . .
H83B H 0.061135 0.552687 0.403542 0.058 Uiso 1 1 calc R U . . .
C84 C -0.0161(4) 0.5798(4) 0.3363(3) 0.083(3) Uani 1 1 d . U . . .
H84A H 0.001456 0.622159 0.335219 0.124 Uiso 1 1 calc R U . . .
H84B H -0.056121 0.578017 0.359250 0.124 Uiso 1 1 calc R U . . .
H84C H -0.033540 0.565731 0.296735 0.124 Uiso 1 1 calc R U . . .
C85 C 0.5432(3) 0.6545(2) 0.4729(3) 0.0454(14) Uani 1 1 d . U . . .
C86 C 0.5972(4) 0.6401(3) 0.5168(3) 0.065(2) Uani 1 1 d . U . . .
C87 C 0.6533(3) 0.5987(3) 0.5051(4) 0.066(2) Uani 1 1 d . U . . .
C88 C 0.6522(4) 0.5700(4) 0.4529(3) 0.068(2) Uani 1 1 d . U . . .
C89 C 0.5920(5) 0.5852(4) 0.4040(3) 0.068(2) Uani 1 1 d . U . . .
C90 C 0.5407(4) 0.6238(3) 0.4127(3) 0.0552(16) Uani 1 1 d . U . . .
C91 C 0.4639(3) 0.6122(2) 0.3900(2) 0.0348(11) Uani 1 1 d . U . . .
C92 C 0.4212(3) 0.6341(2) 0.4319(2) 0.0393(12) Uani 1 1 d . U . . .
C93 C 0.4683(3) 0.6598(2) 0.4815(2) 0.0340(11) Uani 1 1 d . U . . .
C94 C 0.4487(4) 0.6498(3) 0.5357(3) 0.0539(16) Uani 1 1 d . U . . .
C95 C 0.5104(5) 0.6354(3) 0.5844(3) 0.066(2) Uani 1 1 d . U . . .
C96 C 0.5788(5) 0.6323(3) 0.5721(3) 0.067(2) Uani 1 1 d . U . . .
C97 C 0.6276(5) 0.5803(3) 0.5997(3) 0.072(2) Uani 1 1 d . U . . .
C98 C 0.6713(3) 0.5603(3) 0.5605(3) 0.0578(18) Uani 1 1 d . U . . .
C99 C 0.6887(3) 0.4982(3) 0.5538(3) 0.0452(14) Uani 1 1 d . U . . .
C100 C 0.6872(3) 0.4728(3) 0.4965(3) 0.0608(18) Uani 1 1 d . U . . .
C101 C 0.6685(4) 0.5086(4) 0.4479(4) 0.079(2) Uani 1 1 d . U . . .
C102 C 0.6225(4) 0.4812(4) 0.3995(3) 0.070(2) Uani 1 1 d . U . . .
C103 C 0.5736(4) 0.5321(3) 0.3718(3) 0.0548(16) Uani 1 1 d . U . . .
C104 C 0.5016(3) 0.5162(3) 0.3497(2) 0.0428(13) Uani 1 1 d . U . . .
C105 C 0.4434(3) 0.5578(3) 0.3589(2) 0.0420(13) Uani 1 1 d . U . . .
C106 C 0.3599(3) 0.6015(2) 0.4415(2) 0.0377(12) Uani 1 1 d . U . . .
C107 C 0.3447(4) 0.5938(4) 0.5003(3) 0.0625(19) Uani 1 1 d . U . . .
C108 C 0.3879(4) 0.6148(3) 0.5458(3) 0.069(2) Uani 1 1 d . U . . .
C109 C 0.6048(4) 0.5396(3) 0.6335(2) 0.0595(19) Uani 1 1 d . U . . .
C110 C 0.6195(3) 0.4748(3) 0.6306(2) 0.0417(14) Uani 1 1 d . U . . .
C111 C 0.6613(3) 0.4530(3) 0.5905(2) 0.0421(13) Uani 1 1 d . U . . .
C112 C 0.5904(5) 0.4220(3) 0.3996(3) 0.064(2) Uani 1 1 d . U . . .
C113 C 0.5201(6) 0.4097(3) 0.3779(3) 0.073(2) Uani 1 1 d . U . . .
C114 C 0.4767(4) 0.4543(3) 0.3530(2) 0.0572(18) Uani 1 1 d . U . . .
N1 N 0.2392(2) 0.69794(19) 0.56013(17) 0.0313(9) Uani 1 1 d . U . . .
N2 N 0.3526(2) 0.75379(18) 0.60156(16) 0.0281(8) Uani 1 1 d . U . . .
N3 N 0.5085(2) 0.79948(18) 0.54608(15) 0.0263(8) Uani 1 1 d . U . . .
N4 N 0.6263(2) 0.78062(18) 0.44439(15) 0.0287(9) Uani 1 1 d . U . . .
N5 N 0.6178(2) 0.73152(18) 0.34739(16) 0.0284(8) Uani 1 1 d . U . . .
N6 N 0.4822(2) 0.65461(18) 0.25629(16) 0.0300(9) Uani 1 1 d . U . . .
N7 N 0.3124(2) 0.57916(17) 0.23755(16) 0.0295(9) Uani 1 1 d . U . . .
N8 N 0.2066(2) 0.57503(18) 0.29261(17) 0.0296(9) Uani 1 1 d . U . . .
N9 N 0.1719(2) 0.63442(19) 0.42310(17) 0.0322(9) Uani 1 1 d . U . . .
F1 F 0.25013(15) 0.80748(12) 0.54835(12) 0.0343(6) Uani 1 1 d . U . . .
F2 F 0.31699(15) 0.74502(12) 0.49796(11) 0.0302(6) Uani 1 1 d . U . . .
F3 F 0.58020(16) 0.83578(12) 0.35803(11) 0.0328(6) Uani 1 1 d . U . . .
F4 F 0.50965(14) 0.75987(12) 0.38687(10) 0.0295(6) Uani 1 1 d . U . . .
F5 F 0.30368(15) 0.64963(12) 0.31620(11) 0.0299(6) Uani 1 1 d . U . . .
F6 F 0.22391(16) 0.66163(12) 0.23292(11) 0.0347(7) Uani 1 1 d . U . . .
B1 B 0.2891(3) 0.7525(3) 0.5491(2) 0.0279(11) Uani 1 1 d . U . . .
B2 B 0.5803(3) 0.7775(3) 0.3829(2) 0.0279(11) Uani 1 1 d . U . . .
B3 B 0.2628(3) 0.6189(3) 0.2705(2) 0.0326(12) Uani 1 1 d . U . . .
C81 C 0.0834(3) 0.4380(3) 0.2710(3) 0.0355(15) Uiso 0.75 1 d D . P B 1
H81A H 0.059001 0.422076 0.302859 0.043 Uiso 0.75 1 calc R U P B 1
H81B H 0.116696 0.405581 0.260804 0.043 Uiso 0.75 1 calc R U P B 1
C82 C 0.0248(4) 0.4510(4) 0.2174(3) 0.0449(18) Uiso 0.75 1 d D . P B 1
H82A H -0.011015 0.480251 0.228127 0.067 Uiso 0.75 1 calc R U P B 1
H82B H 0.000342 0.412531 0.204191 0.067 Uiso 0.75 1 calc R U P B 1
H82C H 0.048251 0.468459 0.186179 0.067 Uiso 0.75 1 calc R U P B 1
C81A C 0.1093(8) 0.4249(4) 0.3018(6) 0.035 Uiso 0.25 1 d D U P B 2
H81C H 0.055931 0.420236 0.291814 0.042 Uiso 0.25 1 calc R U P B 2
H81D H 0.131597 0.400455 0.273283 0.042 Uiso 0.25 1 calc R U P B 2
C82A C 0.1325(11) 0.3948(9) 0.3626(7) 0.035 Uiso 0.25 1 d D U P B 2
H82D H 0.184230 0.384143 0.367363 0.052 Uiso 0.25 1 calc R U P B 2
H82E H 0.103638 0.357564 0.365675 0.052 Uiso 0.25 1 calc R U P B 2
H82F H 0.123969 0.423962 0.392944 0.052 Uiso 0.25 1 calc R U P B 2
O1A O -0.0310(8) 0.4741(6) 0.1783(6) 0.035 Uiso 0.25 1 d . U P C 2

loop_
_atom_site_aniso_label
_atom_site_aniso_U_11
_atom_site_aniso_U_22
_atom_site_aniso_U_33
_atom_site_aniso_U_23
_atom_site_aniso_U_13
_atom_site_aniso_U_12
C1 0.025(2) 0.027(3) 0.035(2) 0.001(2) 0.0025(18) -0.0010(18)
C2 0.031(2) 0.031(3) 0.043(3) -0.002(2) 0.006(2) -0.002(2)
C3 0.042(3) 0.033(3) 0.042(3) 0.000(2) 0.017(2) -0.008(2)
C4 0.037(3) 0.031(3) 0.037(2) 0.001(2) 0.016(2) 0.002(2)
C5 0.038(3) 0.028(3) 0.037(2) 0.000(2) 0.017(2) 0.001(2)
C6 0.037(3) 0.031(3) 0.024(2) -0.0014(19) 0.0102(19) 0.005(2)
C7 0.041(3) 0.033(3) 0.030(2) -0.001(2) 0.010(2) -0.003(2)
C8 0.037(3) 0.034(3) 0.027(2) 0.000(2) 0.0028(19) 0.000(2)
C9 0.033(2) 0.028(3) 0.032(2) 0.003(2) 0.0087(19) -0.0040(19)
C10 0.028(2) 0.029(3) 0.025(2) -0.0032(19) 0.0060(17) -0.0066(18)
C11 0.043(3) 0.031(3) 0.029(2) -0.004(2) 0.004(2) 0.000(2)
C12 0.043(3) 0.035(3) 0.034(2) 0.006(2) 0.004(2) 0.005(2)
C13 0.041(3) 0.034(3) 0.028(2) 0.004(2) 0.006(2) -0.001(2)
C14 0.033(2) 0.026(2) 0.025(2) -0.0026(18) 0.0045(18) -0.0065(19)
C15 0.033(2) 0.032(3) 0.026(2) -0.0004(19) 0.0047(18) -0.003(2)
C16 0.035(3) 0.058(3) 0.026(2) 0.000(2) 0.007(2) -0.004(2)
C17 0.035(3) 0.063(4) 0.029(2) 0.005(2) -0.003(2) -0.009(3)
C18 0.028(2) 0.039(3) 0.029(2) 0.002(2) -0.0003(19) 0.004(2)
C19 0.026(2) 0.036(3) 0.039(2) 0.007(2) 0.0062(19) 0.003(2)
C20 0.027(2) 0.032(3) 0.033(2) 0.004(2) 0.0021(19) -0.0005(19)
C21 0.033(3) 0.030(3) 0.048(3) -0.002(2) 0.020(2) 0.001(2)
C22 0.049(3) 0.030(3) 0.038(2) -0.007(2) 0.011(2) 0.003(2)
C23 0.038(3) 0.021(2) 0.028(2) -0.0003(18) 0.0082(19) 0.0014(19)
C24 0.042(3) 0.025(2) 0.0179(18) -0.0030(18) 0.0043(18) 0.001(2)
C25 0.047(3) 0.030(3) 0.025(2) -0.0013(19) 0.004(2) 0.000(2)
C26 0.046(3) 0.024(3) 0.029(2) -0.0017(19) 0.000(2) 0.002(2)
C27 0.040(3) 0.027(3) 0.034(2) 0.002(2) -0.004(2) -0.001(2)
C28 0.043(3) 0.029(3) 0.024(2) 0.0028(19) 0.0051(19) -0.003(2)
C29 0.045(3) 0.025(3) 0.028(2) -0.003(2) 0.004(2) 0.005(2)
C30 0.065(4) 0.029(3) 0.043(3) -0.004(2) 0.015(3) -0.005(3)
C31 0.064(4) 0.025(3) 0.044(3) -0.007(2) 0.012(3) 0.001(2)
C32 0.047(3) 0.020(2) 0.039(2) 0.000(2) -0.009(2) -0.005(2)
C33 0.038(3) 0.024(3) 0.044(3) 0.003(2) -0.013(2) -0.001(2)
C34 0.033(3) 0.026(3) 0.045(3) -0.003(2) -0.008(2) 0.000(2)
C35 0.038(3) 0.024(3) 0.071(4) -0.002(3) -0.003(3) -0.001(2)
C36 0.031(3) 0.028(3) 0.061(3) 0.000(2) 0.003(2) -0.001(2)
C37 0.034(3) 0.022(2) 0.039(2) 0.005(2) -0.006(2) -0.0030(19)
C38 0.027(2) 0.028(3) 0.036(2) -0.001(2) -0.0061(19) -0.0023(19)
C39 0.039(3) 0.028(3) 0.036(2) 0.001(2) -0.008(2) -0.002(2)
C40 0.033(3) 0.026(3) 0.045(3) 0.003(2) -0.006(2) 0.003(2)
C41 0.026(2) 0.032(3) 0.042(3) -0.002(2) -0.003(2) -0.001(2)
C42 0.026(2) 0.030(3) 0.035(2) -0.002(2) -0.0012(19) -0.0026(18)
C43 0.031(3) 0.032(3) 0.052(3) 0.002(2) 0.003(2) -0.001(2)
C44 0.041(3) 0.030(3) 0.055(3) 0.002(2) -0.010(3) -0.001(2)
C45 0.061(4) 0.050(4) 0.050(3) -0.003(3) 0.014(3) -0.026(3)
C46 0.065(5) 0.104(6) 0.070(4) -0.010(4) 0.042(4) -0.026(4)
C47 0.056(3) 0.033(3) 0.029(2) -0.001(2) 0.013(2) -0.009(2)
C48 0.057(3) 0.043(3) 0.039(3) -0.007(2) 0.020(2) -0.006(3)
C49 0.088(5) 0.054(4) 0.044(3) -0.006(3) 0.037(3) -0.016(3)
C50 0.137(6) 0.043(4) 0.053(3) 0.008(3) 0.051(4) -0.007(4)
C51 0.129(6) 0.047(4) 0.061(4) 0.006(3) 0.041(4) 0.005(4)
C52 0.073(4) 0.043(3) 0.039(3) 0.003(2) 0.029(3) 0.003(3)
C53 0.058(3) 0.039(3) 0.024(2) 0.000(2) 0.006(2) -0.004(2)
C54 0.068(4) 0.060(4) 0.035(3) 0.009(3) 0.004(3) 0.003(3)
C55 0.041(3) 0.065(4) 0.031(2) 0.004(3) -0.002(2) -0.011(3)
C56 0.051(4) 0.066(4) 0.059(4) -0.026(3) 0.012(3) -0.019(3)
C57 0.041(3) 0.078(4) 0.029(2) -0.007(3) 0.005(2) -0.009(3)
C58 0.124(7) 0.087(6) 0.046(4) -0.022(4) 0.013(4) -0.044(5)
C59 0.041(3) 0.094(5) 0.040(3) -0.003(3) -0.011(3) 0.001(3)
C60 0.065(5) 0.118(7) 0.064(4) 0.006(5) -0.007(4) 0.018(5)
C61 0.026(2) 0.038(3) 0.040(2) 0.004(2) 0.006(2) -0.002(2)
C62 0.031(3) 0.050(3) 0.061(3) 0.019(3) 0.002(2) 0.001(2)
C63 0.046(3) 0.049(4) 0.083(4) 0.026(3) 0.001(3) 0.007(3)
C64 0.037(3) 0.055(4) 0.095(5) 0.015(4) 0.005(3) 0.000(3)
C65 0.035(3) 0.051(4) 0.084(4) 0.010(3) 0.022(3) 0.001(3)
C66 0.033(3) 0.043(3) 0.050(3) 0.008(3) 0.009(2) 0.004(2)
C67 0.044(3) 0.042(3) 0.055(3) -0.001(3) 0.014(3) 0.004(2)
C68 0.043(4) 0.040(4) 0.111(6) 0.000(4) 0.018(4) 0.007(3)
C69 0.053(3) 0.050(4) 0.059(3) -0.022(3) 0.017(3) 0.000(3)
C70 0.168(9) 0.095(6) 0.041(4) -0.021(4) 0.034(5) 0.000(6)
C73 0.092(5) 0.038(3) 0.068(4) -0.018(3) 0.039(4) -0.012(3)
C74 0.237(12) 0.058(5) 0.054(4) -0.021(4) 0.035(6) -0.052(6)
C75 0.036(3) 0.024(3) 0.049(3) -0.002(2) -0.003(2) -0.001(2)
C76 0.040(3) 0.027(3) 0.043(3) -0.001(2) 0.002(2) 0.004(2)
C77 0.052(3) 0.024(3) 0.046(3) 0.006(2) 0.005(2) 0.002(2)
C78 0.040(3) 0.029(3) 0.054(3) -0.005(2) 0.008(2) -0.003(2)
C79 0.062(4) 0.035(3) 0.059(3) -0.008(3) -0.018(3) -0.003(3)
C80 0.074(4) 0.027(3) 0.058(3) -0.004(3) -0.022(3) 0.006(3)
C83 0.043(3) 0.038(3) 0.063(3) -0.003(3) 0.008(3) -0.011(2)
C84 0.058(5) 0.123(7) 0.070(5) -0.001(5) 0.018(4) 0.032(5)
C85 0.051(3) 0.025(3) 0.056(3) 0.014(2) -0.005(3) -0.006(2)
C86 0.065(4) 0.038(3) 0.085(5) 0.000(3) -0.013(4) -0.016(3)
C87 0.034(3) 0.041(4) 0.118(6) 0.013(4) 0.000(3) -0.013(3)
C88 0.042(3) 0.085(5) 0.078(4) 0.025(4) 0.014(3) -0.022(3)
C89 0.086(5) 0.064(4) 0.062(4) 0.025(3) 0.038(4) -0.004(4)
C90 0.051(3) 0.056(4) 0.059(3) 0.031(3) 0.009(3) 0.000(3)
C91 0.042(3) 0.032(3) 0.029(2) 0.016(2) -0.001(2) -0.003(2)
C92 0.043(3) 0.027(3) 0.043(3) 0.013(2) -0.007(2) 0.008(2)
C93 0.043(3) 0.018(2) 0.039(2) 0.002(2) 0.002(2) 0.003(2)
C94 0.084(4) 0.026(3) 0.058(3) -0.001(3) 0.030(3) 0.012(3)
C95 0.132(6) 0.032(3) 0.035(3) -0.015(3) 0.020(3) 0.002(4)
C96 0.090(5) 0.036(3) 0.064(4) -0.017(3) -0.024(4) -0.008(3)
C97 0.078(5) 0.060(4) 0.065(4) -0.007(4) -0.032(4) -0.005(4)
C98 0.040(3) 0.045(4) 0.080(4) -0.003(3) -0.020(3) -0.007(3)
C99 0.026(3) 0.043(3) 0.065(3) 0.008(3) 0.000(2) -0.002(2)
C100 0.033(3) 0.077(5) 0.075(4) 0.029(4) 0.016(3) 0.018(3)
C101 0.050(4) 0.108(6) 0.088(5) 0.025(5) 0.036(4) 0.009(4)
C102 0.057(4) 0.111(6) 0.051(3) 0.000(4) 0.038(3) 0.016(4)
C103 0.065(4) 0.065(4) 0.040(3) 0.007(3) 0.028(3) -0.003(3)
C104 0.058(3) 0.049(3) 0.022(2) 0.005(2) 0.007(2) 0.001(3)
C105 0.056(3) 0.042(3) 0.026(2) 0.010(2) -0.004(2) 0.010(3)
C106 0.031(3) 0.036(3) 0.044(3) 0.012(2) -0.001(2) 0.009(2)
C107 0.050(4) 0.077(5) 0.059(4) 0.003(3) 0.003(3) 0.040(3)
C108 0.079(5) 0.061(4) 0.075(4) 0.012(4) 0.033(4) 0.036(4)
C109 0.093(5) 0.040(3) 0.034(3) 0.001(3) -0.029(3) -0.005(3)
C110 0.050(3) 0.035(3) 0.032(2) 0.009(2) -0.021(2) 0.000(2)
C111 0.031(3) 0.041(3) 0.048(3) 0.014(3) -0.013(2) 0.001(2)
C112 0.106(5) 0.049(4) 0.049(3) 0.010(3) 0.046(4) 0.037(4)
C113 0.128(6) 0.054(4) 0.037(3) -0.012(3) 0.019(4) 0.012(4)
C114 0.102(5) 0.044(3) 0.023(2) -0.011(2) 0.004(3) 0.009(3)
N1 0.030(2) 0.031(2) 0.035(2) 0.0028(17) 0.0103(16) 0.0012(17)
N2 0.029(2) 0.027(2) 0.0295(18) 0.0002(16) 0.0060(16) -0.0045(16)
N3 0.0287(19) 0.029(2) 0.0210(16) -0.0015(15) 0.0035(14) -0.0042(16)
N4 0.034(2) 0.031(2) 0.0212(17) 0.0038(16) 0.0034(15) 0.0015(17)
N5 0.028(2) 0.026(2) 0.0311(19) 0.0014(16) 0.0040(16) -0.0001(16)
N6 0.039(2) 0.027(2) 0.0246(17) 0.0030(16) 0.0067(16) 0.0026(17)
N7 0.039(2) 0.019(2) 0.0282(18) -0.0045(16) -0.0005(16) 0.0013(16)
N8 0.028(2) 0.021(2) 0.037(2) -0.0004(17) -0.0035(16) -0.0002(16)
N9 0.028(2) 0.032(2) 0.035(2) 0.0066(18) -0.0004(16) -0.0009(17)
F1 0.0344(15) 0.0242(15) 0.0435(15) -0.0029(12) 0.0034(12) 0.0016(11)
F2 0.0311(14) 0.0312(15) 0.0283(12) -0.0004(11) 0.0044(11) -0.0010(11)
F3 0.0489(17) 0.0224(14) 0.0262(12) 0.0029(11) 0.0032(12) 0.0036(12)
F4 0.0301(14) 0.0328(15) 0.0257(12) 0.0014(11) 0.0044(10) -0.0005(11)
F5 0.0337(15) 0.0262(14) 0.0271(12) -0.0024(11) -0.0039(11) -0.0026(11)
F6 0.0443(17) 0.0243(15) 0.0312(13) 0.0031(11) -0.0087(12) 0.0040(12)
B1 0.030(3) 0.023(3) 0.031(2) -0.003(2) 0.005(2) 0.001(2)
B2 0.031(3) 0.028(3) 0.025(2) 0.005(2) 0.005(2) 0.000(2)
B3 0.033(3) 0.029(3) 0.032(3) 0.004(2) -0.006(2) -0.002(2)

loop_
_atom_type_symbol
_atom_type_description
_atom_type_scat_dispersion_real
_atom_type_scat_dispersion_imag
_atom_type_scat_source
C C 0.0181 0.0091 'International Tables Vol C Tables 4.2.6.8 and 6.1.1.4'
H H 0.0000 0.0000 'International Tables Vol C Tables 4.2.6.8 and 6.1.1.4'
N N 0.0311 0.0180 'International Tables Vol C Tables 4.2.6.8 and 6.1.1.4'
O O 0.0492 0.0322 'International Tables Vol C Tables 4.2.6.8 and 6.1.1.4'
F F 0.0727 0.0534 'International Tables Vol C Tables 4.2.6.8 and 6.1.1.4'
B B 0.0090 0.0039 'International Tables Vol C Tables 4.2.6.8 and 6.1.1.4'

loop_
_geom_angle_atom_site_label_1
_geom_angle_atom_site_label_2
_geom_angle_atom_site_label_3
_geom_angle
_geom_angle_site_symmetry_1
_geom_angle_site_symmetry_3
N1 C1 C2 110.3(4) . .
N1 C1 C42 123.3(4) . .
C2 C1 C42 126.3(4) . .
C3 C2 C1 107.4(4) . .
C3 C2 C43 125.1(5) . .
C1 C2 C43 127.5(5) . .
C2 C3 C4 106.4(4) . .
C2 C3 C45 123.4(5) . .
C4 C3 C45 129.9(5) . .
N1 C4 C5 119.8(5) . .
N1 C4 C3 108.7(4) . .
C5 C4 C3 131.0(5) . .
C6 C5 C4 122.2(4) . .
C6 C5 C47 120.0(5) . .
C4 C5 C47 117.5(5) . .
C5 C6 N2 120.2(4) . .
C5 C6 C7 132.4(4) . .
N2 C6 C7 107.1(4) . .
C8 C7 C6 107.2(4) . .
C8 C7 C53 124.5(5) . .
C6 C7 C53 128.3(5) . .
C7 C8 C9 107.4(4) . .
C7 C8 C55 126.0(4) . .
C9 C8 C55 126.6(5) . .
N2 C9 C8 109.7(4) . .
N2 C9 C10 124.0(4) . .
C8 C9 C10 126.3(4) . .
N3 C10 C11 122.7(4) . .
N3 C10 C9 115.2(4) . .
C11 C10 C9 122.0(4) . .
C12 C11 C10 117.4(5) . .
C12 C11 H11 121.3 . .
C10 C11 H11 121.3 . .
C11 C12 C13 120.4(5) . .
C11 C12 H12 119.8 . .
C13 C12 H12 119.8 . .
C14 C13 C12 117.8(5) . .
C14 C13 H13 121.1 . .
C12 C13 H13 121.1 . .
N3 C14 C13 123.2(5) . .
N3 C14 C15 114.1(4) . .
C13 C14 C15 122.5(4) . .
N4 C15 C16 109.1(4) . .
N4 C15 C14 124.1(4) . .
C16 C15 C14 126.7(4) . .
C17 C16 C15 108.8(4) . .
C17 C16 C57 127.0(5) . .
C15 C16 C57 124.1(5) . .
C16 C17 C18 107.7(5) . .
C16 C17 C59 124.4(5) . .
C18 C17 C59 127.7(5) . .
C19 C18 N4 120.2(4) . .
C19 C18 C17 132.9(5) . .
N4 C18 C17 106.7(4) . .
C18 C19 C20 122.7(5) . .
C18 C19 C61 118.7(5) . .
C20 C19 C61 118.6(4) . .
C19 C20 C21 133.2(5) . .
C19 C20 N5 118.6(4) . .
C21 C20 N5 107.9(4) . .
C22 C21 C20 107.8(4) . .
C22 C21 C67 123.1(5) . .
C20 C21 C67 129.1(5) . .
C21 C22 C23 107.6(4) . .
C21 C22 C69 127.3(5) . .
C23 C22 C69 124.9(5) . .
N5 C23 C22 110.7(4) . .
N5 C23 C24 122.9(4) . .
C22 C23 C24 126.4(4) . .
N6 C24 C25 123.6(5) . .
N6 C24 C23 114.1(4) . .
C25 C24 C23 122.3(5) . .
C24 C25 C26 118.5(5) . .
C24 C25 H25 120.8 . .
C26 C25 H25 120.8 . .
C27 C26 C25 118.7(5) . .
C27 C26 H26 120.6 . .
C25 C26 H26 120.6 . .
C28 C27 C26 119.2(5) . .
C28 C27 H27 120.4 . .
C26 C27 H27 120.4 . .
N6 C28 C27 122.7(5) . .
N6 C28 C29 115.2(4) . .
C27 C28 C29 122.1(5) . .
N7 C29 C30 110.8(5) . .
N7 C29 C28 123.5(4) . .
C30 C29 C28 125.7(5) . .
C31 C30 C29 106.1(5) . .
C31 C30 C71 126.4(7) . .
C29 C30 C71 126.4(7) . .
C31 C30 C71A 127.8(7) . .
C29 C30 C71A 125.2(7) . .
C30 C31 C32 107.4(5) . .
C30 C31 C73 122.8(6) . .
C32 C31 C73 129.6(6) . .
C33 C32 N7 120.1(5) . .
C33 C32 C31 131.2(5) . .
N7 C32 C31 108.4(5) . .
C32 C33 C34 123.3(5) . .
C32 C33 C75 119.1(5) . .
C34 C33 C75 117.5(5) . .
C35 C34 N8 108.4(5) . .
C35 C34 C33 133.6(5) . .
N8 C34 C33 117.8(4) . .
C34 C35 C36 107.6(5) . .
C34 C35 C81 125.2(5) . .
C36 C35 C81 126.5(5) . .
C34 C35 C81A 125.0(6) . .
C36 C35 C81A 120.0(6) . .
C35 C36 C37 106.8(5) . .
C35 C36 C83 127.5(5) . .
C37 C36 C83 125.6(5) . .
N8 C37 C36 110.3(5) . .
N8 C37 C38 124.2(4) . .
C36 C37 C38 125.5(5) . .
N9 C38 C39 122.0(5) . .
N9 C38 C37 114.8(4) . .
C39 C38 C37 123.1(4) . .
C40 C39 C38 119.0(5) . .
C40 C39 H39 120.5 . .
C38 C39 H39 120.5 . .
C39 C40 C41 119.6(5) . .
C39 C40 H40 120.2 . .
C41 C40 H40 120.2 . .
C40 C41 C42 118.2(5) . .
C40 C41 H41 120.9 . .
C42 C41 H41 120.9 . .
N9 C42 C41 122.5(4) . .
N9 C42 C1 115.2(4) . .
C41 C42 C1 122.3(4) . .
C2 C43 C44 113.5(4) . .
C2 C43 H43A 108.9 . .
C44 C43 H43A 108.9 . .
C2 C43 H43B 108.9 . .
C44 C43 H43B 108.9 . .
H43A C43 H43B 107.7 . .
C43 C44 H44A 109.5 . .
C43 C44 H44B 109.5 . .
H44A C44 H44B 109.5 . .
C43 C44 H44C 109.5 . .
H44A C44 H44C 109.5 . .
H44B C44 H44C 109.5 . .
C3 C45 C46 112.2(6) . .
C3 C45 H45A 109.2 . .
C46 C45 H45A 109.2 . .
C3 C45 H45B 109.2 . .
C46 C45 H45B 109.2 . .
H45A C45 H45B 107.9 . .
C45 C46 H46A 109.5 . .
C45 C46 H46B 109.5 . .
H46A C46 H46B 109.5 . .
C45 C46 H46C 109.5 . .
H46A C46 H46C 109.5 . .
H46B C46 H46C 109.5 . .
C52 C47 C48 119.3(5) . .
C52 C47 C5 120.2(5) . .
C48 C47 C5 120.4(5) . .
C47 C48 C49 119.7(6) . .
C47 C48 H48 120.1 . .
C49 C48 H48 120.1 . .
C50 C49 C48 119.6(6) . .
C50 C49 H49 120.2 . .
C48 C49 H49 120.2 . .
C49 C50 C51 121.5(6) . .
C49 C50 H50 119.3 . .
C51 C50 H50 119.3 . .
C52 C51 C50 118.5(7) . .
C52 C51 H51 120.8 . .
C50 C51 H51 120.8 . .
C51 C52 C47 121.4(6) . .
C51 C52 H52 119.3 . .
C47 C52 H52 119.3 . .
C7 C53 C54 112.7(4) . .
C7 C53 H53A 109.1 . .
C54 C53 H53A 109.1 . .
C7 C53 H53B 109.1 . .
C54 C53 H53B 109.1 . .
H53A C53 H53B 107.8 . .
C53 C54 H54A 109.5 . .
C53 C54 H54B 109.5 . .
H54A C54 H54B 109.5 . .
C53 C54 H54C 109.5 . .
H54A C54 H54C 109.5 . .
H54B C54 H54C 109.5 . .
C8 C55 C56 114.2(5) . .
C8 C55 H55A 108.7 . .
C56 C55 H55A 108.7 . .
C8 C55 H55B 108.7 . .
C56 C55 H55B 108.7 . .
H55A C55 H55B 107.6 . .
C55 C56 H56A 109.5 . .
C55 C56 H56B 109.5 . .
H56A C56 H56B 109.5 . .
C55 C56 H56C 109.5 . .
H56A C56 H56C 109.5 . .
H56B C56 H56C 109.5 . .
C58 C57 C16 113.1(5) . .
C58 C57 H57A 109.0 . .
C16 C57 H57A 109.0 . .
C58 C57 H57B 109.0 . .
C16 C57 H57B 109.0 . .
H57A C57 H57B 107.8 . .
C57 C58 H58A 109.5 . .
C57 C58 H58B 109.5 . .
H58A C58 H58B 109.5 . .
C57 C58 H58C 109.5 . .
H58A C58 H58C 109.5 . .
H58B C58 H58C 109.5 . .
C17 C59 C60 109.6(6) . .
C17 C59 H59A 109.8 . .
C60 C59 H59A 109.8 . .
C17 C59 H59B 109.8 . .
C60 C59 H59B 109.8 . .
H59A C59 H59B 108.2 . .
C59 C60 H60A 109.5 . .
C59 C60 H60B 109.5 . .
H60A C60 H60B 109.5 . .
C59 C60 H60C 109.5 . .
H60A C60 H60C 109.5 . .
H60B C60 H60C 109.5 . .
C62 C61 C66 119.5(5) . .
C62 C61 C19 121.7(5) . .
C66 C61 C19 118.8(5) . .
C61 C62 C63 119.9(6) . .
C61 C62 H62 120.0 . .
C63 C62 H62 120.0 . .
C64 C63 C62 119.7(6) . .
C64 C63 H63 120.2 . .
C62 C63 H63 120.2 . .
C63 C64 C65 121.1(6) . .
C63 C64 H64 119.4 . .
C65 C64 H64 119.4 . .
C64 C65 C66 118.7(6) . .
C64 C65 H65 120.7 . .
C66 C65 H65 120.7 . .
C61 C66 C65 121.0(5) . .
C61 C66 H66 119.5 . .
C65 C66 H66 119.5 . .
C21 C67 C68 110.1(5) . .
C21 C67 H67A 109.6 . .
C68 C67 H67A 109.6 . .
C21 C67 H67B 109.6 . .
C68 C67 H67B 109.6 . .
H67A C67 H67B 108.2 . .
C67 C68 H68A 109.5 . .
C67 C68 H68B 109.5 . .
H68A C68 H68B 109.5 . .
C67 C68 H68C 109.5 . .
H68A C68 H68C 109.5 . .
H68B C68 H68C 109.5 . .
C22 C69 C70 112.6(5) . .
C22 C69 H69A 109.1 . .
C70 C69 H69A 109.1 . .
C22 C69 H69B 109.1 . .
C70 C69 H69B 109.1 . .
H69A C69 H69B 107.8 . .
C69 C70 H70A 109.5 . .
C69 C70 H70B 109.5 . .
H70A C70 H70B 109.5 . .
C69 C70 H70C 109.5 . .
H70A C70 H70C 109.5 . .
H70B C70 H70C 109.5 . .
C30 C71 C72 105.0(9) . .
C30 C71 H71A 110.7 . .
C72 C71 H71A 110.7 . .
C30 C71 H71B 110.7 . .
C72 C71 H71B 110.7 . .
H71A C71 H71B 108.8 . .
C71 C72 H72A 109.5 . .
C71 C72 H72B 109.5 . .
H72A C72 H72B 109.5 . .
C71 C72 H72C 109.5 . .
H72A C72 H72C 109.5 . .
H72B C72 H72C 109.5 . .
C30 C71A C72A 104.3(12) . .
C30 C71A H71C 110.9 . .
C72A C71A H71C 110.9 . .
C30 C71A H71D 110.9 . .
C72A C71A H71D 110.9 . .
H71C C71A H71D 108.9 . .
C71A C72A H72D 109.5 . .
C71A C72A H72E 109.5 . .
H72D C72A H72E 109.5 . .
C71A C72A H72F 109.5 . .
H72D C72A H72F 109.5 . .
H72E C72A H72F 109.5 . .
C31 C73 C74 111.8(6) . .
C31 C73 H73A 109.3 . .
C74 C73 H73A 109.3 . .
C31 C73 H73B 109.3 . .
C74 C73 H73B 109.3 . .
H73A C73 H73B 107.9 . .
C73 C74 H74A 109.5 . .
C73 C74 H74B 109.5 . .
H74A C74 H74B 109.5 . .
C73 C74 H74C 109.5 . .
H74A C74 H74C 109.5 . .
H74B C74 H74C 109.5 . .
C80 C75 C76 119.6(5) . .
C80 C75 C33 122.8(5) . .
C76 C75 C33 117.5(4) . .
C77 C76 C75 119.5(5) . .
C77 C76 H76 120.2 . .
C75 C76 H76 120.2 . .
C76 C77 C78 119.6(5) . .
C76 C77 H77 120.2 . .
C78 C77 H77 120.2 . .
C79 C78 C77 120.9(5) . .
C79 C78 H78 119.5 . .
C77 C78 H78 119.5 . .
C78 C79 C80 119.6(5) . .
C78 C79 H79 120.2 . .
C80 C79 H79 120.2 . .
C75 C80 C79 120.6(5) . .
C75 C80 H80 119.7 . .
C79 C80 H80 119.7 . .
C84 C83 C36 112.7(5) . .
C84 C83 H83A 109.1 . .
C36 C83 H83A 109.1 . .
C84 C83 H83B 109.1 . .
C36 C83 H83B 109.1 . .
H83A C83 H83B 107.8 . .
C83 C84 H84A 109.5 . .
C83 C84 H84B 109.5 . .
H84A C84 H84B 109.5 . .
C83 C84 H84C 109.5 . .
H84A C84 H84C 109.5 . .
H84B C84 H84C 109.5 . .
C86 C85 C93 122.3(6) . .
C86 C85 C90 120.1(6) . .
C93 C85 C90 105.2(5) . .
C85 C86 C96 118.0(8) . .
C85 C86 C87 118.4(7) . .
C96 C86 C87 112.7(7) . .
C88 C87 C86 122.9(7) . .
C88 C87 C98 118.4(6) . .
C86 C87 C98 104.7(7) . .
C87 C88 C101 122.9(7) . .
C87 C88 C89 118.9(8) . .
C101 C88 C89 107.2(7) . .
C90 C89 C103 119.3(8) . .
C90 C89 C88 119.8(7) . .
C103 C89 C88 108.8(7) . .
C89 C90 C91 121.7(7) . .
C89 C90 C85 119.6(6) . .
C91 C90 C85 107.2(5) . .
C105 C91 C92 119.8(5) . .
C105 C91 C90 120.2(6) . .
C92 C91 C90 107.7(5) . .
C106 C92 C91 119.5(5) . .
C106 C92 C93 118.6(5) . .
C91 C92 C93 110.1(5) . .
C94 C93 C85 120.3(5) . .
C94 C93 C92 117.2(5) . .
C85 C93 C92 109.7(5) . .
C93 C94 C108 124.3(7) . .
C93 C94 C95 116.3(6) . .
C108 C94 C95 107.3(6) . .
C96 C95 C113 123.4(8) . 3_666
C96 C95 C94 118.8(6) . .
C113 C95 C94 105.5(7) 3_666 .
C95 C96 C86 124.2(7) . .
C95 C96 C97 117.8(8) . .
C86 C96 C97 105.5(8) . .
C109 C97 C98 117.7(7) . .
C109 C97 C96 122.2(9) . .
C98 C97 C96 109.0(7) . .
C97 C98 C99 123.2(7) . .
C97 C98 C87 108.1(6) . .
C99 C98 C87 117.0(7) . .
C98 C99 C100 120.0(6) . .
C98 C99 C111 118.6(6) . .
C100 C99 C111 109.3(5) . .
C101 C100 C99 121.0(7) . .
C101 C100 C107 120.6(7) . 3_666
C99 C100 C107 105.4(5) . 3_666
C88 C101 C100 120.7(8) . .
C88 C101 C102 110.7(7) . .
C100 C101 C102 117.4(8) . .
C112 C102 C101 125.0(7) . .
C112 C102 C103 116.1(7) . .
C101 C102 C103 106.3(7) . .
C89 C103 C104 123.2(7) . .
C89 C103 C102 106.9(7) . .
C104 C103 C102 117.0(6) . .
C103 C104 C114 120.7(6) . .
C103 C104 C105 118.9(6) . .
C114 C104 C105 108.9(6) . .
C91 C105 C110 119.8(5) . 3_666
C91 C105 C104 116.6(5) . .
C110 C105 C104 111.5(5) 3_666 .
C92 C106 C111 120.6(5) . 3_666
C92 C106 C107 119.4(5) . .
C111 C106 C107 108.8(5) 3_666 .
C108 C107 C106 122.9(7) . .
C108 C107 C100 118.2(6) . 3_666
C106 C107 C100 106.1(6) . 3_666
C107 C108 C94 117.4(7) . .
C107 C108 C112 123.5(8) . 3_666
C94 C108 C112 107.9(7) . 3_666
C97 C109 C110 123.9(8) . .
C97 C109 C114 117.9(6) . 3_666
C110 C109 C114 106.4(6) . 3_666
C111 C110 C105 120.3(5) . 3_666
C111 C110 C109 119.7(6) . .
C105 C110 C109 108.3(6) 3_666 .
C110 C111 C106 120.0(5) . 3_666
C110 C111 C99 116.8(5) . .
C106 C111 C99 110.4(5) 3_666 .
C113 C112 C102 124.0(7) . .
C113 C112 C108 109.4(7) . 3_666
C102 C112 C108 115.2(8) . 3_666
C114 C113 C112 120.3(8) . .
C114 C113 C95 118.5(9) . 3_666
C112 C113 C95 109.9(7) . 3_666
C113 C114 C104 121.8(8) . .
C113 C114 C109 120.2(7) . 3_666
C104 C114 C109 104.8(5) . 3_666
C1 N1 C4 107.3(4) . .
C1 N1 B1 128.4(4) . .
C4 N1 B1 124.3(4) . .
C9 N2 C6 108.5(4) . .
C9 N2 B1 128.0(4) . .
C6 N2 B1 123.3(4) . .
C10 N3 C14 118.3(4) . .
C15 N4 C18 107.7(4) . .
C15 N4 B2 129.2(4) . .
C18 N4 B2 122.5(4) . .
C23 N5 C20 105.9(4) . .
C23 N5 B2 129.5(4) . .
C20 N5 B2 124.2(4) . .
C24 N6 C28 117.2(4) . .
C29 N7 C32 107.3(4) . .
C29 N7 B3 128.5(4) . .
C32 N7 B3 124.2(5) . .
C37 N8 C34 106.9(4) . .
C37 N8 B3 128.2(4) . .
C34 N8 B3 124.3(4) . .
C42 N9 C38 118.5(4) . .
F2 B1 F1 110.6(4) . .
F2 B1 N1 111.3(4) . .
F1 B1 N1 109.6(4) . .
F2 B1 N2 109.9(4) . .
F1 B1 N2 108.9(4) . .
N1 B1 N2 106.4(4) . .
F4 B2 F3 109.8(4) . .
F4 B2 N5 111.6(4) . .
F3 B2 N5 109.9(4) . .
F4 B2 N4 110.2(4) . .
F3 B2 N4 108.1(4) . .
N5 B2 N4 107.2(4) . .
F5 B3 F6 109.4(4) . .
F5 B3 N7 110.7(4) . .
F6 B3 N7 110.4(4) . .
F5 B3 N8 111.0(4) . .
F6 B3 N8 107.7(4) . .
N7 B3 N8 107.6(4) . .
C35 C81 C82 113.2(6) . .
C35 C81 H81A 108.9 . .
C82 C81 H81A 108.9 . .
C35 C81 H81B 108.9 . .
C82 C81 H81B 108.9 . .
H81A C81 H81B 107.7 . .
C81 C82 H82A 109.5 . .
C81 C82 H82B 109.5 . .
H82A C82 H82B 109.5 . .
C81 C82 H82C 109.5 . .
H82A C82 H82C 109.5 . .
H82B C82 H82C 109.5 . .
C82A C81A C35 119.6(12) . .
C82A C81A H81C 107.4 . .
C35 C81A H81C 107.4 . .
C82A C81A H81D 107.4 . .
C35 C81A H81D 107.4 . .
H81C C81A H81D 107.0 . .
C81A C82A H82D 109.5 . .
C81A C82A H82E 109.5 . .
H82D C82A H82E 109.5 . .
C81A C82A H82F 109.5 . .
H82D C82A H82F 109.5 . .
H82E C82A H82F 109.5 . .

loop_
_geom_bond_atom_site_label_1
_geom_bond_atom_site_label_2
_geom_bond_distance
_geom_bond_site_symmetry_2
C1 N1 1.354(6) .
C1 C2 1.403(7) .
C1 C42 1.490(6) .
C2 C3 1.387(7) .
C2 C43 1.505(7) .
C3 C4 1.427(7) .
C3 C45 1.508(7) .
C4 N1 1.389(6) .
C4 C5 1.411(7) .
C5 C6 1.384(7) .
C5 C47 1.513(7) .
C6 N2 1.403(6) .
C6 C7 1.445(7) .
C7 C8 1.384(7) .
C7 C53 1.500(6) .
C8 C9 1.419(6) .
C8 C55 1.503(7) .
C9 N2 1.352(6) .
C9 C10 1.478(6) .
C10 N3 1.335(6) .
C10 C11 1.409(7) .
C11 C12 1.387(7) .
C11 H11 0.9500 .
C12 C13 1.388(7) .
C12 H12 0.9500 .
C13 C14 1.386(7) .
C13 H13 0.9500 .
C14 N3 1.346(6) .
C14 C15 1.483(7) .
C15 N4 1.363(6) .
C15 C16 1.408(7) .
C16 C17 1.352(8) .
C16 C57 1.506(7) .
C17 C18 1.438(7) .
C17 C59 1.530(7) .
C18 C19 1.394(7) .
C18 N4 1.417(6) .
C19 C20 1.398(7) .
C19 C61 1.488(7) .
C20 C21 1.418(7) .
C20 N5 1.430(6) .
C21 C22 1.369(8) .
C21 C67 1.513(7) .
C22 C23 1.406(7) .
C22 C69 1.509(7) .
C23 N5 1.363(6) .
C23 C24 1.482(7) .
C24 N6 1.339(6) .
C24 C25 1.387(7) .
C25 C26 1.395(7) .
C25 H25 0.9500 .
C26 C27 1.390(7) .
C26 H26 0.9500 .
C27 C28 1.380(7) .
C27 H27 0.9500 .
C28 N6 1.365(6) .
C28 C29 1.486(7) .
C29 N7 1.344(7) .
C29 C30 1.410(7) .
C30 C31 1.401(8) .
C30 C71 1.465(12) .
C30 C71A 1.563(16) .
C31 C32 1.406(8) .
C31 C73 1.521(8) .
C32 C33 1.390(8) .
C32 N7 1.402(6) .
C33 C34 1.420(8) .
C33 C75 1.507(7) .
C34 C35 1.393(8) .
C34 N8 1.414(6) .
C35 C36 1.394(8) .
C35 C81 1.527(8) .
C35 C81A 1.579(10) .
C36 C37 1.405(7) .
C36 C83 1.520(8) .
C37 N8 1.353(7) .
C37 C38 1.484(7) .
C38 N9 1.347(6) .
C38 C39 1.393(7) .
C39 C40 1.378(7) .
C39 H39 0.9500 .
C40 C41 1.384(7) .
C40 H40 0.9500 .
C41 C42 1.401(7) .
C41 H41 0.9500 .
C42 N9 1.342(6) .
C43 C44 1.519(7) .
C43 H43A 0.9900 .
C43 H43B 0.9900 .
C44 H44A 0.9800 .
C44 H44B 0.9800 .
C44 H44C 0.9800 .
C45 C46 1.527(9) .
C45 H45A 0.9900 .
C45 H45B 0.9900 .
C46 H46A 0.9800 .
C46 H46B 0.9800 .
C46 H46C 0.9800 .
C47 C52 1.381(8) .
C47 C48 1.388(8) .
C48 C49 1.396(8) .
C48 H48 0.9500 .
C49 C50 1.362(10) .
C49 H49 0.9500 .
C50 C51 1.388(10) .
C50 H50 0.9500 .
C51 C52 1.377(8) .
C51 H51 0.9500 .
C52 H52 0.9500 .
C53 C54 1.541(8) .
C53 H53A 0.9900 .
C53 H53B 0.9900 .
C54 H54A 0.9800 .
C54 H54B 0.9800 .
C54 H54C 0.9800 .
C55 C56 1.536(8) .
C55 H55A 0.9900 .
C55 H55B 0.9900 .
C56 H56A 0.9800 .
C56 H56B 0.9800 .
C56 H56C 0.9800 .
C57 C58 1.502(9) .
C57 H57A 0.9900 .
C57 H57B 0.9900 .
C58 H58A 0.9800 .
C58 H58B 0.9800 .
C58 H58C 0.9800 .
C59 C60 1.601(10) .
C59 H59A 0.9900 .
C59 H59B 0.9900 .
C60 H60A 0.9800 .
C60 H60B 0.9800 .
C60 H60C 0.9800 .
C61 C62 1.382(7) .
C61 C66 1.387(7) .
C62 C63 1.410(8) .
C62 H62 0.9500 .
C63 C64 1.372(9) .
C63 H63 0.9500 .
C64 C65 1.388(9) .
C64 H64 0.9500 .
C65 C66 1.398(8) .
C65 H65 0.9500 .
C66 H66 0.9500 .
C67 C68 1.556(8) .
C67 H67A 0.9900 .
C67 H67B 0.9900 .
C68 H68A 0.9800 .
C68 H68B 0.9800 .
C68 H68C 0.9800 .
C69 C70 1.526(10) .
C69 H69A 0.9900 .
C69 H69B 0.9900 .
C70 H70A 0.9800 .
C70 H70B 0.9800 .
C70 H70C 0.9800 .
C71 C72 1.652(15) .
C71 H71A 0.9900 .
C71 H71B 0.9900 .
C72 H72A 0.9800 .
C72 H72B 0.9800 .
C72 H72C 0.9800 .
C71A C72A 1.652(16) .
C71A H71C 0.9900 .
C71A H71D 0.9900 .
C72A H72D 0.9800 .
C72A H72E 0.9800 .
C72A H72F 0.9800 .
C73 C74 1.530(10) .
C73 H73A 0.9900 .
C73 H73B 0.9900 .
C74 H74A 0.9800 .
C74 H74B 0.9800 .
C74 H74C 0.9800 .
C75 C80 1.374(7) .
C75 C76 1.406(7) .
C76 C77 1.380(7) .
C76 H76 0.9500 .
C77 C78 1.392(7) .
C77 H77 0.9500 .
C78 C79 1.364(8) .
C78 H78 0.9500 .
C79 C80 1.388(8) .
C79 H79 0.9500 .
C80 H80 0.9500 .
C83 C84 1.500(9) .
C83 H83A 0.9900 .
C83 H83B 0.9900 .
C84 H84A 0.9800 .
C84 H84B 0.9800 .
C84 H84C 0.9800 .
C85 C86 1.359(8) .
C85 C93 1.440(8) .
C85 C90 1.551(9) .
C86 C96 1.393(11) .
C86 C87 1.435(10) .
C87 C88 1.367(11) .
C87 C98 1.535(10) .
C88 C101 1.377(11) .
C88 C89 1.509(10) .
C89 C90 1.309(10) .
C89 C103 1.391(10) .
C90 C91 1.469(8) .
C91 C105 1.410(8) .
C91 C92 1.430(8) .
C92 C106 1.387(8) .
C92 C93 1.454(7) .
C93 C94 1.386(8) .
C94 C108 1.411(10) .
C94 C95 1.520(10) .
C95 C96 1.346(11) .
C95 C113 1.486(10) 3_666
C96 C97 1.530(10) .
C97 C109 1.300(10) .
C97 C98 1.380(11) .
C98 C99 1.402(9) .
C99 C100 1.443(9) .
C99 C111 1.447(8) .
C100 C101 1.378(10) .
C100 C107 1.573(10) 3_666
C101 C102 1.441(11) .
C102 C112 1.419(11) .
C102 C103 1.514(10) .
C103 C104 1.403(9) .
C104 C114 1.431(9) .
C104 C105 1.451(8) .
C105 C110 1.418(8) 3_666
C106 C111 1.426(8) 3_666
C106 C107 1.453(9) .
C107 C108 1.312(10) .
C108 C112 1.508(9) 3_666
C109 C110 1.439(8) .
C109 C114 1.598(11) 3_666
C110 C111 1.387(9) .
C112 C113 1.355(11) .
C113 C114 1.336(10) .
N1 B1 1.551(7) .
N2 B1 1.569(6) .
N4 B2 1.558(6) .
N5 B2 1.532(7) .
N7 B3 1.548(7) .
N8 B3 1.558(7) .
F1 B1 1.396(6) .
F2 B1 1.381(6) .
F3 B2 1.394(6) .
F4 B2 1.384(6) .
F5 B3 1.386(6) .
F6 B3 1.403(6) .
C81 C82 1.556(9) .
C81 H81A 0.9900 .
C81 H81B 0.9900 .
C82 H82A 0.9800 .
C82 H82B 0.9800 .
C82 H82C 0.9800 .
C81A C82A 1.565(12) .
C81A H81C 0.9900 .
C81A H81D 0.9900 .
C82A H82D 0.9800 .
C82A H82E 0.9800 .
C82A H82F 0.9800 .

loop_
_geom_torsion_atom_site_label_1
_geom_torsion_atom_site_label_2
_geom_torsion_atom_site_label_3
_geom_torsion_atom_site_label_4
_geom_torsion
_geom_torsion_site_symmetry_1
_geom_torsion_site_symmetry_4
N1 C1 C2 C3 0.9(6) . .
C42 C1 C2 C3 -179.0(5) . .
N1 C1 C2 C43 179.1(5) . .
C42 C1 C2 C43 -0.8(9) . .
C1 C2 C3 C4 -1.8(6) . .
C43 C2 C3 C4 179.9(5) . .
C1 C2 C3 C45 172.7(5) . .
C43 C2 C3 C45 -5.6(9) . .
C2 C3 C4 N1 2.2(6) . .
C45 C3 C4 N1 -171.9(6) . .
C2 C3 C4 C5 -168.6(5) . .
C45 C3 C4 C5 17.3(10) . .
N1 C4 C5 C6 -1.3(8) . .
C3 C4 C5 C6 168.7(5) . .
N1 C4 C5 C47 -174.7(5) . .
C3 C4 C5 C47 -4.8(8) . .
C4 C5 C6 N2 0.4(8) . .
C47 C5 C6 N2 173.7(4) . .
C4 C5 C6 C7 -171.6(5) . .
C47 C5 C6 C7 1.6(9) . .
C5 C6 C7 C8 171.2(5) . .
N2 C6 C7 C8 -1.6(6) . .
C5 C6 C7 C53 -9.7(9) . .
N2 C6 C7 C53 177.5(5) . .
C6 C7 C8 C9 1.0(6) . .
C53 C7 C8 C9 -178.2(5) . .
C6 C7 C8 C55 -179.0(5) . .
C53 C7 C8 C55 1.8(9) . .
C7 C8 C9 N2 0.0(6) . .
C55 C8 C9 N2 -180.0(5) . .
C7 C8 C9 C10 -178.5(5) . .
C55 C8 C9 C10 1.5(9) . .
N2 C9 C10 N3 -126.3(5) . .
C8 C9 C10 N3 52.0(7) . .
N2 C9 C10 C11 57.2(7) . .
C8 C9 C10 C11 -124.5(6) . .
N3 C10 C11 C12 2.4(7) . .
C9 C10 C11 C12 178.7(4) . .
C10 C11 C12 C13 0.8(8) . .
C11 C12 C13 C14 -1.3(8) . .
C12 C13 C14 N3 -1.3(7) . .
C12 C13 C14 C15 -175.3(4) . .
N3 C14 C15 N4 124.1(5) . .
C13 C14 C15 N4 -61.5(7) . .
N3 C14 C15 C16 -54.8(7) . .
C13 C14 C15 C16 119.6(6) . .
N4 C15 C16 C17 -1.2(7) . .
C14 C15 C16 C17 177.8(5) . .
N4 C15 C16 C57 175.8(5) . .
C14 C15 C16 C57 -5.1(9) . .
C15 C16 C17 C18 0.8(7) . .
C57 C16 C17 C18 -176.1(6) . .
C15 C16 C17 C59 -174.5(6) . .
C57 C16 C17 C59 8.5(10) . .
C16 C17 C18 C19 -174.2(6) . .
C59 C17 C18 C19 1.0(11) . .
C16 C17 C18 N4 -0.1(6) . .
C59 C17 C18 N4 175.0(6) . .
N4 C18 C19 C20 -1.3(8) . .
C17 C18 C19 C20 172.1(6) . .
N4 C18 C19 C61 177.6(4) . .
C17 C18 C19 C61 -9.0(9) . .
C18 C19 C20 C21 -171.5(5) . .
C61 C19 C20 C21 9.6(9) . .
C18 C19 C20 N5 2.9(8) . .
C61 C19 C20 N5 -176.0(4) . .
C19 C20 C21 C22 175.3(6) . .
N5 C20 C21 C22 0.5(6) . .
C19 C20 C21 C67 -2.2(10) . .
N5 C20 C21 C67 -177.0(5) . .
C20 C21 C22 C23 -1.1(6) . .
C67 C21 C22 C23 176.5(5) . .
C20 C21 C22 C69 174.1(5) . .
C67 C21 C22 C69 -8.2(9) . .
C21 C22 C23 N5 1.4(6) . .
C69 C22 C23 N5 -174.0(5) . .
C21 C22 C23 C24 -178.7(5) . .
C69 C22 C23 C24 5.9(9) . .
N5 C23 C24 N6 -124.8(5) . .
C22 C23 C24 N6 55.3(7) . .
N5 C23 C24 C25 56.7(7) . .
C22 C23 C24 C25 -123.2(6) . .
N6 C24 C25 C26 -0.3(7) . .
C23 C24 C25 C26 178.0(4) . .
C24 C25 C26 C27 2.6(7) . .
C25 C26 C27 C28 -1.6(7) . .
C26 C27 C28 N6 -1.8(8) . .
C26 C27 C28 C29 -179.0(5) . .
N6 C28 C29 N7 129.5(5) . .
C27 C28 C29 N7 -53.0(7) . .
N6 C28 C29 C30 -53.2(7) . .
C27 C28 C29 C30 124.2(6) . .
N7 C29 C30 C31 -1.3(6) . .
C28 C29 C30 C31 -178.9(5) . .
N7 C29 C30 C71 167.4(7) . .
C28 C29 C30 C71 -10.2(10) . .
N7 C29 C30 C71A -170.9(8) . .
C28 C29 C30 C71A 11.5(10) . .
C29 C30 C31 C32 0.6(6) . .
C71 C30 C31 C32 -168.1(7) . .
C71A C30 C31 C32 169.8(8) . .
C29 C30 C31 C73 175.4(6) . .
C71 C30 C31 C73 6.7(11) . .
C71A C30 C31 C73 -15.4(12) . .
C30 C31 C32 C33 -174.2(5) . .
C73 C31 C32 C33 11.5(10) . .
C30 C31 C32 N7 0.3(6) . .
C73 C31 C32 N7 -174.0(6) . .
N7 C32 C33 C34 0.0(7) . .
C31 C32 C33 C34 173.9(5) . .
N7 C32 C33 C75 -176.9(4) . .
C31 C32 C33 C75 -3.0(8) . .
C32 C33 C34 C35 -178.7(6) . .
C75 C33 C34 C35 -1.7(9) . .
C32 C33 C34 N8 -4.2(7) . .
C75 C33 C34 N8 172.8(4) . .
N8 C34 C35 C36 -2.6(6) . .
C33 C34 C35 C36 172.3(5) . .
N8 C34 C35 C81 168.6(5) . .
C33 C34 C35 C81 -16.5(10) . .
N8 C34 C35 C81A -152.3(8) . .
C33 C34 C35 C81A 22.6(12) . .
C34 C35 C36 C37 1.2(6) . .
C81 C35 C36 C37 -169.8(6) . .
C81A C35 C36 C37 152.7(8) . .
C34 C35 C36 C83 177.4(5) . .
C81 C35 C36 C83 6.4(10) . .
C81A C35 C36 C83 -31.1(11) . .
C35 C36 C37 N8 0.6(6) . .
C83 C36 C37 N8 -175.7(5) . .
C35 C36 C37 C38 -177.2(5) . .
C83 C36 C37 C38 6.5(9) . .
N8 C37 C38 N9 -118.6(5) . .
C36 C37 C38 N9 58.9(7) . .
N8 C37 C38 C39 63.1(7) . .
C36 C37 C38 C39 -119.4(6) . .
N9 C38 C39 C40 -0.8(8) . .
C37 C38 C39 C40 177.4(5) . .
C38 C39 C40 C41 2.5(8) . .
C39 C40 C41 C42 -1.2(8) . .
C40 C41 C42 N9 -2.1(7) . .
C40 C41 C42 C1 -180.0(5) . .
N1 C1 C42 N9 133.4(5) . .
C2 C1 C42 N9 -46.7(7) . .
N1 C1 C42 C41 -48.5(7) . .
C2 C1 C42 C41 131.4(6) . .
C3 C2 C43 C44 -81.7(7) . .
C1 C2 C43 C44 100.3(6) . .
C2 C3 C45 C46 -87.7(7) . .
C4 C3 C45 C46 85.4(8) . .
C6 C5 C47 C52 -83.6(7) . .
C4 C5 C47 C52 90.0(7) . .
C6 C5 C47 C48 100.3(7) . .
C4 C5 C47 C48 -86.2(6) . .
C52 C47 C48 C49 -2.0(9) . .
C5 C47 C48 C49 174.2(6) . .
C47 C48 C49 C50 2.1(10) . .
C48 C49 C50 C51 -0.7(13) . .
C49 C50 C51 C52 -0.8(13) . .
C50 C51 C52 C47 0.8(12) . .
C48 C47 C52 C51 0.6(10) . .
C5 C47 C52 C51 -175.6(7) . .
C8 C7 C53 C54 -76.6(7) . .
C6 C7 C53 C54 104.4(7) . .
C7 C8 C55 C56 -120.5(6) . .
C9 C8 C55 C56 59.5(8) . .
C17 C16 C57 C58 90.7(8) . .
C15 C16 C57 C58 -85.8(8) . .
C16 C17 C59 C60 82.3(8) . .
C18 C17 C59 C60 -92.1(7) . .
C18 C19 C61 C62 89.6(7) . .
C20 C19 C61 C62 -91.5(7) . .
C18 C19 C61 C66 -88.5(6) . .
C20 C19 C61 C66 90.4(6) . .
C66 C61 C62 C63 0.9(9) . .
C19 C61 C62 C63 -177.1(6) . .
C61 C62 C63 C64 0.0(11) . .
C62 C63 C64 C65 -0.9(12) . .
C63 C64 C65 C66 0.9(12) . .
C62 C61 C66 C65 -1.0(9) . .
C19 C61 C66 C65 177.2(6) . .
C64 C65 C66 C61 0.1(10) . .
C22 C21 C67 C68 -79.9(7) . .
C20 C21 C67 C68 97.2(7) . .
C21 C22 C69 C70 -90.9(8) . .
C23 C22 C69 C70 83.6(8) . .
C31 C30 C71 C72 -84.5(11) . .
C29 C30 C71 C72 109.1(9) . .
C31 C30 C71A C72A 115.0(11) . .
C29 C30 C71A C72A -77.7(13) . .
C30 C31 C73 C74 -86.6(9) . .
C32 C31 C73 C74 86.9(9) . .
C32 C33 C75 C80 -88.9(7) . .
C34 C33 C75 C80 94.0(7) . .
C32 C33 C75 C76 86.6(7) . .
C34 C33 C75 C76 -90.5(6) . .
C80 C75 C76 C77 -1.0(9) . .
C33 C75 C76 C77 -176.7(5) . .
C75 C76 C77 C78 -0.8(9) . .
C76 C77 C78 C79 0.9(9) . .
C77 C78 C79 C80 0.9(10) . .
C76 C75 C80 C79 2.8(10) . .
C33 C75 C80 C79 178.2(6) . .
C78 C79 C80 C75 -2.7(11) . .
C35 C36 C83 C84 -102.2(7) . .
C37 C36 C83 C84 73.3(8) . .
C93 C85 C86 C96 -2.1(9) . .
C90 C85 C86 C96 -138.6(6) . .
C93 C85 C86 C87 139.7(7) . .
C90 C85 C86 C87 3.2(9) . .
C85 C86 C87 C88 -4.4(10) . .
C96 C86 C87 C88 139.3(7) . .
C85 C86 C87 C98 -143.5(6) . .
C96 C86 C87 C98 0.3(7) . .
C86 C87 C88 C101 -135.7(8) . .
C98 C87 C88 C101 -1.8(10) . .
C86 C87 C88 C89 3.8(10) . .
C98 C87 C88 C89 137.7(6) . .
C87 C88 C89 C90 -2.2(10) . .
C101 C88 C89 C90 143.0(7) . .
C87 C88 C89 C103 -144.5(7) . .
C101 C88 C89 C103 0.8(8) . .
C103 C89 C90 C91 0.9(9) . .
C88 C89 C90 C91 -137.5(7) . .
C103 C89 C90 C85 139.6(6) . .
C88 C89 C90 C85 1.2(10) . .
C86 C85 C90 C89 -1.8(9) . .
C93 C85 C90 C89 -144.7(6) . .
C86 C85 C90 C91 142.1(6) . .
C93 C85 C90 C91 -0.8(6) . .
C89 C90 C91 C105 1.4(8) . .
C85 C90 C91 C105 -141.7(5) . .
C89 C90 C91 C92 143.5(6) . .
C85 C90 C91 C92 0.4(6) . .
C105 C91 C92 C106 -0.1(7) . .
C90 C91 C92 C106 -142.4(5) . .
C105 C91 C92 C93 142.4(5) . .
C90 C91 C92 C93 0.1(6) . .
C86 C85 C93 C94 -0.5(9) . .
C90 C85 C93 C94 141.5(5) . .
C86 C85 C93 C92 -141.1(6) . .
C90 C85 C93 C92 0.8(6) . .
C106 C92 C93 C94 0.3(7) . .
C91 C92 C93 C94 -142.6(5) . .
C106 C92 C93 C85 142.3(5) . .
C91 C92 C93 C85 -0.6(6) . .
C85 C93 C94 C108 -135.7(7) . .
C92 C93 C94 C108 2.1(9) . .
C85 C93 C94 C95 1.9(8) . .
C92 C93 C94 C95 139.8(5) . .
C93 C94 C95 C96 -1.0(9) . .
C108 C94 C95 C96 143.4(6) . .
C93 C94 C95 C113 -144.4(6) . 3_666
C108 C94 C95 C113 -0.1(7) . 3_666
C113 C95 C96 C86 135.0(7) 3_666 .
C94 C95 C96 C86 -1.6(10) . .
C113 C95 C96 C97 -1.3(10) 3_666 .
C94 C95 C96 C97 -137.9(6) . .
C85 C86 C96 C95 3.2(10) . .
C87 C86 C96 C95 -140.7(7) . .
C85 C86 C96 C97 143.8(6) . .
C87 C86 C96 C97 -0.1(8) . .
C95 C96 C97 C109 0.6(10) . .
C86 C96 C97 C109 -143.0(7) . .
C95 C96 C97 C98 143.5(7) . .
C86 C96 C97 C98 -0.1(8) . .
C109 C97 C98 C99 3.4(10) . .
C96 C97 C98 C99 -141.4(6) . .
C109 C97 C98 C87 145.1(6) . .
C96 C97 C98 C87 0.3(7) . .
C88 C87 C98 C97 -141.6(7) . .
C86 C87 C98 C97 -0.3(7) . .
C88 C87 C98 C99 2.8(9) . .
C86 C87 C98 C99 144.1(6) . .
C97 C98 C99 C100 136.8(7) . .
C87 C98 C99 C100 -1.7(8) . .
C97 C98 C99 C111 -1.6(9) . .
C87 C98 C99 C111 -140.2(6) . .
C98 C99 C100 C101 -0.2(10) . .
C111 C99 C100 C101 141.7(6) . .
C98 C99 C100 C107 -141.5(5) . 3_666
C111 C99 C100 C107 0.3(6) . 3_666
C87 C88 C101 C100 -0.2(11) . .
C89 C88 C101 C100 -143.7(7) . .
C87 C88 C101 C102 142.6(7) . .
C89 C88 C101 C102 -1.0(8) . .
C99 C100 C101 C88 1.3(11) . .
C107 C100 C101 C88 136.9(8) 3_666 .
C99 C100 C101 C102 -139.1(7) . .
C107 C100 C101 C102 -3.5(10) 3_666 .
C88 C101 C102 C112 -139.0(7) . .
C100 C101 C102 C112 5.1(11) . .
C88 C101 C102 C103 0.8(8) . .
C100 C101 C102 C103 144.9(6) . .
C90 C89 C103 C104 -2.7(10) . .
C88 C89 C103 C104 139.8(6) . .
C90 C89 C103 C102 -142.7(6) . .
C88 C89 C103 C102 -0.3(7) . .
C112 C102 C103 C89 143.6(6) . .
C101 C102 C103 C89 -0.3(7) . .
C112 C102 C103 C104 0.8(8) . .
C101 C102 C103 C104 -143.2(6) . .
C89 C103 C104 C114 -137.1(6) . .
C102 C103 C104 C114 -0.7(8) . .
C89 C103 C104 C105 2.2(9) . .
C102 C103 C104 C105 138.6(5) . .
C92 C91 C105 C110 0.1(7) . 3_666
C90 C91 C105 C110 137.7(5) . 3_666
C92 C91 C105 C104 -139.4(5) . .
C90 C91 C105 C104 -1.7(7) . .
C103 C104 C105 C91 0.0(7) . .
C114 C104 C105 C91 143.7(5) . .
C103 C104 C105 C110 -142.7(5) . 3_666
C114 C104 C105 C110 1.1(6) . 3_666
C91 C92 C106 C111 -0.7(7) . 3_666
C93 C92 C106 C111 -140.1(5) . 3_666
C91 C92 C106 C107 139.0(5) . .
C93 C92 C106 C107 -0.3(7) . .
C92 C106 C107 C108 -2.2(9) . .
C111 C106 C107 C108 141.8(6) 3_666 .
C92 C106 C107 C100 -142.8(5) . 3_666
C111 C106 C107 C100 1.2(6) 3_666 3_666
C106 C107 C108 C94 4.4(10) . .
C100 C107 C108 C94 140.6(6) 3_666 .
C106 C107 C108 C112 -135.0(7) . 3_666
C100 C107 C108 C112 1.2(10) 3_666 3_666
C93 C94 C108 C107 -4.4(10) . .
C95 C94 C108 C107 -145.2(6) . .
C93 C94 C108 C112 140.8(6) . 3_666
C95 C94 C108 C112 0.0(7) . 3_666
C98 C97 C109 C110 -3.2(10) . .
C96 C97 C109 C110 136.7(7) . .
C98 C97 C109 C114 -140.9(6) . 3_666
C96 C97 C109 C114 -1.0(9) . 3_666
C97 C109 C110 C111 1.1(9) . .
C114 C109 C110 C111 142.9(5) 3_666 .
C97 C109 C110 C105 -142.1(7) . 3_666
C114 C109 C110 C105 -0.3(5) 3_666 3_666
C105 C110 C111 C106 1.6(7) 3_666 3_666
C109 C110 C111 C106 -137.3(5) . 3_666
C105 C110 C111 C99 139.6(5) 3_666 .
C109 C110 C111 C99 0.8(7) . .
C98 C99 C111 C110 -0.5(7) . .
C100 C99 C111 C110 -143.0(5) . .
C98 C99 C111 C106 141.3(5) . 3_666
C100 C99 C111 C106 -1.2(6) . 3_666
C101 C102 C112 C113 135.0(8) . .
C103 C102 C112 C113 -1.3(9) . .
C101 C102 C112 C108 -4.4(10) . 3_666
C103 C102 C112 C108 -140.8(6) . 3_666
C102 C112 C113 C114 1.9(10) . .
C108 C112 C113 C114 143.3(6) 3_666 .
C102 C112 C113 C95 -141.2(6) . 3_666
C108 C112 C113 C95 0.2(8) 3_666 3_666
C112 C113 C114 C104 -1.7(10) . .
C95 C113 C114 C104 138.3(7) 3_666 .
C112 C113 C114 C109 -136.9(7) . 3_666
C95 C113 C114 C109 3.1(9) 3_666 3_666
C103 C104 C114 C113 1.2(9) . .
C105 C104 C114 C113 -141.7(6) . .
C103 C104 C114 C109 142.2(5) . 3_666
C105 C104 C114 C109 -0.8(5) . 3_666
C2 C1 N1 C4 0.5(6) . .
C42 C1 N1 C4 -179.6(5) . .
C2 C1 N1 B1 -177.6(5) . .
C42 C1 N1 B1 2.4(8) . .
C5 C4 N1 C1 170.4(5) . .
C3 C4 N1 C1 -1.6(6) . .
C5 C4 N1 B1 -11.5(7) . .
C3 C4 N1 B1 176.5(4) . .
C8 C9 N2 C6 -1.0(6) . .
C10 C9 N2 C6 177.5(5) . .
C8 C9 N2 B1 173.5(4) . .
C10 C9 N2 B1 -8.0(8) . .
C5 C6 N2 C9 -172.2(5) . .
C7 C6 N2 C9 1.6(5) . .
C5 C6 N2 B1 12.9(7) . .
C7 C6 N2 B1 -173.2(4) . .
C11 C10 N3 C14 -4.9(7) . .
C9 C10 N3 C14 178.6(4) . .
C13 C14 N3 C10 4.4(7) . .
C15 C14 N3 C10 178.8(4) . .
C16 C15 N4 C18 1.1(6) . .
C14 C15 N4 C18 -177.9(4) . .
C16 C15 N4 B2 -169.9(5) . .
C14 C15 N4 B2 11.0(8) . .
C19 C18 N4 C15 174.3(5) . .
C17 C18 N4 C15 -0.6(6) . .
C19 C18 N4 B2 -13.9(7) . .
C17 C18 N4 B2 171.2(4) . .
C22 C23 N5 C20 -1.1(5) . .
C24 C23 N5 C20 179.0(4) . .
C22 C23 N5 B2 172.0(5) . .
C24 C23 N5 B2 -8.0(8) . .
C19 C20 N5 C23 -175.4(4) . .
C21 C20 N5 C23 0.4(5) . .
C19 C20 N5 B2 11.1(7) . .
C21 C20 N5 B2 -173.2(4) . .
C25 C24 N6 C28 -2.9(7) . .
C23 C24 N6 C28 178.6(4) . .
C27 C28 N6 C24 4.0(7) . .
C29 C28 N6 C24 -178.6(4) . .
C30 C29 N7 C32 1.5(6) . .
C28 C29 N7 C32 179.1(4) . .
C30 C29 N7 B3 -177.9(4) . .
C28 C29 N7 B3 -0.2(7) . .
C33 C32 N7 C29 174.1(4) . .
C31 C32 N7 C29 -1.1(5) . .
C33 C32 N7 B3 -6.5(7) . .
C31 C32 N7 B3 178.3(4) . .
C36 C37 N8 C34 -2.2(5) . .
C38 C37 N8 C34 175.7(4) . .
C36 C37 N8 B3 169.4(4) . .
C38 C37 N8 B3 -12.8(7) . .
C35 C34 N8 C37 2.9(5) . .
C33 C34 N8 C37 -172.9(4) . .
C35 C34 N8 B3 -169.0(4) . .
C33 C34 N8 B3 15.2(7) . .
C41 C42 N9 C38 3.8(7) . .
C1 C42 N9 C38 -178.2(4) . .
C39 C38 N9 C42 -2.3(7) . .
C37 C38 N9 C42 179.4(4) . .
C1 N1 B1 F2 -41.4(7) . .
C4 N1 B1 F2 140.8(4) . .
C1 N1 B1 F1 81.2(6) . .
C4 N1 B1 F1 -96.5(5) . .
C1 N1 B1 N2 -161.2(4) . .
C4 N1 B1 N2 21.1(6) . .
C9 N2 B1 F2 43.9(7) . .
C6 N2 B1 F2 -142.4(4) . .
C9 N2 B1 F1 -77.4(6) . .
C6 N2 B1 F1 96.4(5) . .
C9 N2 B1 N1 164.5(4) . .
C6 N2 B1 N1 -21.7(6) . .
C23 N5 B2 F4 44.8(6) . .
C20 N5 B2 F4 -143.3(4) . .
C23 N5 B2 F3 -77.3(6) . .
C20 N5 B2 F3 94.7(5) . .
C23 N5 B2 N4 165.5(4) . .
C20 N5 B2 N4 -22.5(6) . .
C15 N4 B2 F4 -44.7(7) . .
C18 N4 B2 F4 145.4(4) . .
C15 N4 B2 F3 75.3(6) . .
C18 N4 B2 F3 -94.7(5) . .
C15 N4 B2 N5 -166.3(5) . .
C18 N4 B2 N5 23.7(6) . .
C29 N7 B3 F5 -44.8(6) . .
C32 N7 B3 F5 136.0(4) . .
C29 N7 B3 F6 76.6(6) . .
C32 N7 B3 F6 -102.6(5) . .
C29 N7 B3 N8 -166.1(4) . .
C32 N7 B3 N8 14.6(6) . .
C37 N8 B3 F5 49.4(6) . .
C34 N8 B3 F5 -140.4(4) . .
C37 N8 B3 F6 -70.3(6) . .
C34 N8 B3 F6 99.8(5) . .
C37 N8 B3 N7 170.7(4) . .
C34 N8 B3 N7 -19.1(6) . .
C34 C35 C81 C82 -84.4(7) . .
C36 C35 C81 C82 85.1(8) . .
C34 C35 C81A C82A 94.9(13) . .
C36 C35 C81A C82A -51.3(15) . .
